data_4066821
loop_
_publ_author_name
'Koridze, Avthandil A.'
'Polezhaev, Alexander V.'
'Safronov, Sergey V.'
'Sheloumov, Alexey M.'
'Dolgushin, Fedor M.'
'Ezernitskaya, Mariam G.'
'Lokshin, Boris V.'
'Petrovskii, Pavel V.'
'Peregudov, Alexander S.'

_publ_section_title
;
 Cationic Ruthenium Hydrido&#x2212;Carbonyls Derived from
 Metallocene-Based Pincers: Unusual Rearrangements and H2Evolution with
 Formation of Cationic Ruthenium Metallocenylidenes
;
_journal_issue 19
_journal_name_full Organometallics
_journal_page_first 4360
_journal_paper_doi 10.1021/om100667p
_journal_volume 29
_journal_year 2010
_chemical_formula_moiety 'C30 H47 O2 P2 Ru2, C32 H12 B F24'
_chemical_formula_sum 'C62 H59 B F24 O2 P2 Ru2'
_chemical_formula_weight 1566.98
_chemical_name_systematic
; 
 ? 
;
_space_group_IT_number 15
_symmetry_cell_setting monoclinic
_symmetry_space_group_name_Hall '-C 2yc'
_symmetry_space_group_name_H-M 'C 1 2/c 1'
_atom_sites_solution_hydrogens geom
_atom_sites_solution_primary direct
_atom_sites_solution_secondary difmap
_audit_creation_method SHELXL-97
_cell_angle_alpha 90.00
_cell_angle_beta 129.5790(10)
_cell_angle_gamma 90.00
_cell_formula_units_Z 16
_cell_length_a 46.020(2)
_cell_length_b 19.9475(10)
_cell_length_c 35.3888(18)
_cell_measurement_reflns_used 9265
_cell_measurement_temperature 100(2)
_cell_measurement_theta_max 28.94
_cell_measurement_theta_min 2.18
_cell_volume 25039(2)
_computing_cell_refinement 'Bruker SAINT'
_computing_data_collection 'Bruker APEX2'
_computing_data_reduction 'Bruker SAINT'
_computing_molecular_graphics 'Bruker SHELXTL'
_computing_publication_material 'Bruker SHELXTL'
_computing_structure_refinement 'SHELXL-97 (Sheldrick, 1997)'
_computing_structure_solution 'SHELXS-97 (Sheldrick, 1990)'
_diffrn_ambient_temperature 100(2)
_diffrn_measured_fraction_theta_full 0.994
_diffrn_measured_fraction_theta_max 0.994
_diffrn_measurement_device_type 'Bruker APEX-II CCD'
_diffrn_measurement_method '\f and \w scans'
_diffrn_radiation_monochromator graphite
_diffrn_radiation_source 'fine-focus sealed tube'
_diffrn_radiation_type MoK\a
_diffrn_radiation_wavelength 0.71073
_diffrn_reflns_av_R_equivalents 0.0545
_diffrn_reflns_av_sigmaI/netI 0.0421
_diffrn_reflns_limit_h_max 60
_diffrn_reflns_limit_h_min -60
_diffrn_reflns_limit_k_max 26
_diffrn_reflns_limit_k_min -26
_diffrn_reflns_limit_l_max 46
_diffrn_reflns_limit_l_min -46
_diffrn_reflns_number 162961
_diffrn_reflns_theta_full 28.00
_diffrn_reflns_theta_max 28.00
_diffrn_reflns_theta_min 1.18
_diffrn_standards_number 0
_exptl_absorpt_coefficient_mu 0.649
_exptl_absorpt_correction_T_max 0.870
_exptl_absorpt_correction_T_min 0.764
_exptl_absorpt_correction_type multi-scan
_exptl_absorpt_process_details SADABS
_exptl_crystal_colour orange
_exptl_crystal_density_diffrn 1.663
_exptl_crystal_density_method 'not measured'
_exptl_crystal_description prism
_exptl_crystal_F_000 12576
_exptl_crystal_size_max 0.54
_exptl_crystal_size_mid 0.28
_exptl_crystal_size_min 0.22
_refine_diff_density_max 4.337
_refine_diff_density_min -2.426
_refine_diff_density_rms 0.122
_refine_ls_extinction_method none
_refine_ls_goodness_of_fit_ref 1.018
_refine_ls_hydrogen_treatment constr
_refine_ls_matrix_type full
_refine_ls_number_parameters 1726
_refine_ls_number_reflns 30077
_refine_ls_number_restraints 0
_refine_ls_restrained_S_all 1.018
_refine_ls_R_factor_all 0.0878
_refine_ls_R_factor_gt 0.0575
_refine_ls_shift/su_max 0.002
_refine_ls_shift/su_mean 0.000
_refine_ls_structure_factor_coef Fsqd
_refine_ls_weighting_details 'calc w=1/[\s^2^(Fo^2^)+(0.0663P)^2^+214.2019P] where P=(Fo^2^+2Fc^2^)/3'
_refine_ls_weighting_scheme calc
_refine_ls_wR_factor_gt 0.1349
_refine_ls_wR_factor_ref 0.1587
_reflns_number_gt 21582
_reflns_number_total 30077
_reflns_threshold_expression >2sigma(I)
_cod_data_source_file om100667p_si_002.cif
_cod_data_source_block ruhco
_cod_depositor_comments
;
The following automatic conversions were performed:

'_symmetry_cell_setting' value 'Monoclinic' changed to 'monoclinic'
according to /home/saulius/struct/CIF-dictionaries/cif_core.dic
dictionary named 'cif_core.dic' version 2.4.1 from 2010-06-29.

Automatic conversion script
Id: cif_fix_values 1715 2011-07-08 13:25:40Z adriana 
;
_cod_original_sg_symbol_H-M 'C 2/c'
_cod_database_code 4066821

loop_
_symmetry_equiv_pos_as_xyz
'x, y, z'
'-x, y, -z+1/2'
'x+1/2, y+1/2, z'
'-x+1/2, y+1/2, -z+1/2'
'-x, -y, -z'
'x, -y, z-1/2'
'-x+1/2, -y+1/2, -z'
'x+1/2, -y+1/2, z-1/2'

loop_
_atom_site_label
_atom_site_type_symbol
_atom_site_fract_x
_atom_site_fract_y
_atom_site_fract_z
_atom_site_U_iso_or_equiv
_atom_site_adp_type
_atom_site_occupancy
_atom_site_symmetry_multiplicity
_atom_site_calc_flag
_atom_site_refinement_flags
_atom_site_disorder_assembly
_atom_site_disorder_group
Ru1A Ru 0.139185(8) 0.534311(16) 0.230379(12) 0.01755(8) Uani 1 1 d . . .
Ru2A Ru 0.070051(9) 0.528290(18) 0.227006(12) 0.02143(8) Uani 1 1 d . . .
P1A P 0.12648(3) 0.41805(5) 0.20333(4) 0.0208(2) Uani 1 1 d . . .
P2A P 0.12807(3) 0.65467(5) 0.21512(4) 0.0186(2) Uani 1 1 d . . .
O1A O 0.20086(10) 0.54183(16) 0.22353(15) 0.0363(8) Uani 1 1 d . . .
O2A O 0.19897(10) 0.52391(18) 0.34115(12) 0.0420(9) Uani 1 1 d . . .
C1A C 0.08292(11) 0.5360(2) 0.17719(14) 0.0183(8) Uani 1 1 d . . .
C2A C 0.06099(11) 0.5937(2) 0.17118(15) 0.0192(8) Uani 1 1 d . . .
C3A C 0.02577(11) 0.5703(2) 0.15568(15) 0.0228(9) Uani 1 1 d . . .
H3AA H 0.0046 0.5991 0.1474 0.027 Uiso 1 1 calc R . .
C4A C 0.02501(11) 0.4981(2) 0.15215(15) 0.0221(9) Uani 1 1 d . . .
H4AA H 0.0033 0.4683 0.1408 0.027 Uiso 1 1 calc R . .
C5A C 0.06013(11) 0.4771(2) 0.16589(15) 0.0191(8) Uani 1 1 d . . .
C6A C 0.10890(15) 0.5148(4) 0.30839(18) 0.0451(15) Uani 1 1 d . . .
H6AA H 0.1370 0.5113 0.3305 0.054 Uiso 1 1 calc R . .
C7A C 0.08783(17) 0.5746(3) 0.2962(2) 0.0447(14) Uani 1 1 d . . .
H7AA H 0.0985 0.6206 0.3082 0.054 Uiso 1 1 calc R . .
C8A C 0.04905(16) 0.5575(3) 0.2652(2) 0.0421(13) Uani 1 1 d . . .
H8AA H 0.0276 0.5887 0.2527 0.050 Uiso 1 1 calc R . .
C9A C 0.04682(16) 0.4868(3) 0.2596(2) 0.0414(13) Uani 1 1 d . . .
H9AA H 0.0232 0.4597 0.2418 0.050 Uiso 1 1 calc R . .
C10A C 0.08316(19) 0.4607(3) 0.2858(2) 0.0469(14) Uani 1 1 d . . .
H10A H 0.0899 0.4122 0.2894 0.056 Uiso 1 1 calc R . .
C11A C 0.07531(11) 0.4079(2) 0.17137(16) 0.0218(9) Uani 1 1 d . . .
H11A H 0.0622 0.3870 0.1388 0.026 Uiso 1 1 calc R . .
H11B H 0.0717 0.3792 0.1909 0.026 Uiso 1 1 calc R . .
C12A C 0.07657(11) 0.6631(2) 0.18172(16) 0.0219(8) Uani 1 1 d . . .
H12A H 0.0722 0.6874 0.2021 0.026 Uiso 1 1 calc R . .
H12B H 0.0642 0.6882 0.1508 0.026 Uiso 1 1 calc R . .
C13A C 0.12800(14) 0.3978(2) 0.15228(19) 0.0306(10) Uani 1 1 d . . .
C14A C 0.11055(17) 0.4568(2) 0.1163(2) 0.0385(12) Uani 1 1 d . . .
H14A H 0.1086 0.4454 0.0878 0.058 Uiso 1 1 calc R . .
H14B H 0.1265 0.4965 0.1326 0.058 Uiso 1 1 calc R . .
H14C H 0.0854 0.4662 0.1056 0.058 Uiso 1 1 calc R . .
C15A C 0.10506(16) 0.3351(2) 0.1224(2) 0.0401(13) Uani 1 1 d . . .
H15A H 0.1105 0.3230 0.1006 0.060 Uiso 1 1 calc R . .
H15B H 0.0781 0.3446 0.1027 0.060 Uiso 1 1 calc R . .
H15C H 0.1120 0.2978 0.1447 0.060 Uiso 1 1 calc R . .
C16A C 0.16845(16) 0.3869(3) 0.1723(3) 0.0463(14) Uani 1 1 d . . .
H16A H 0.1691 0.3876 0.1452 0.070 Uiso 1 1 calc R . .
H16B H 0.1776 0.3434 0.1890 0.070 Uiso 1 1 calc R . .
H16C H 0.1846 0.4226 0.1956 0.070 Uiso 1 1 calc R . .
C17A C 0.15278(13) 0.3520(2) 0.25254(19) 0.0315(11) Uani 1 1 d . . .
C18A C 0.14242(15) 0.3603(3) 0.28565(19) 0.0394(12) Uani 1 1 d . . .
H18A H 0.1578 0.3298 0.3137 0.059 Uiso 1 1 calc R . .
H18B H 0.1157 0.3498 0.2671 0.059 Uiso 1 1 calc R . .
H18C H 0.1472 0.4067 0.2974 0.059 Uiso 1 1 calc R . .
C19A C 0.14387(15) 0.2798(2) 0.2332(2) 0.0383(12) Uani 1 1 d . . .
H19A H 0.1566 0.2485 0.2608 0.057 Uiso 1 1 calc R . .
H19B H 0.1528 0.2724 0.2147 0.057 Uiso 1 1 calc R . .
H19C H 0.1166 0.2724 0.2117 0.057 Uiso 1 1 calc R . .
C20A C 0.19567(13) 0.3628(3) 0.2840(2) 0.0455(15) Uani 1 1 d . . .
H20A H 0.2091 0.3320 0.3120 0.068 Uiso 1 1 calc R . .
H20B H 0.2020 0.4092 0.2959 0.068 Uiso 1 1 calc R . .
H20C H 0.2032 0.3541 0.2641 0.068 Uiso 1 1 calc R . .
C21A C 0.13218(13) 0.6908(2) 0.16933(17) 0.0244(9) Uani 1 1 d . . .
C22A C 0.11698(14) 0.6386(2) 0.12858(17) 0.0303(10) Uani 1 1 d . . .
H22A H 0.1137 0.6596 0.1010 0.045 Uiso 1 1 calc R . .
H22B H 0.0927 0.6216 0.1174 0.045 Uiso 1 1 calc R . .
H22C H 0.1349 0.6014 0.1414 0.045 Uiso 1 1 calc R . .
C23A C 0.10858(14) 0.7554(2) 0.14420(18) 0.0299(10) Uani 1 1 d . . .
H23A H 0.1158 0.7769 0.1263 0.045 Uiso 1 1 calc R . .
H23B H 0.1133 0.7863 0.1691 0.045 Uiso 1 1 calc R . .
H23C H 0.0817 0.7439 0.1212 0.045 Uiso 1 1 calc R . .
C24A C 0.17332(13) 0.7057(2) 0.19282(19) 0.0300(10) Uani 1 1 d . . .
H24A H 0.1750 0.7151 0.1671 0.045 Uiso 1 1 calc R . .
H24B H 0.1890 0.6668 0.2120 0.045 Uiso 1 1 calc R . .
H24C H 0.1822 0.7448 0.2144 0.045 Uiso 1 1 calc R . .
C25A C 0.15407(12) 0.7111(2) 0.27048(16) 0.0262(9) Uani 1 1 d . . .
C26A C 0.14096(15) 0.6922(3) 0.29933(18) 0.0366(11) Uani 1 1 d . . .
H26A H 0.1546 0.7192 0.3293 0.055 Uiso 1 1 calc R . .
H26B H 0.1460 0.6446 0.3080 0.055 Uiso 1 1 calc R . .
H26C H 0.1139 0.7008 0.2792 0.055 Uiso 1 1 calc R . .
C27A C 0.14678(14) 0.7862(2) 0.25870(19) 0.0322(11) Uani 1 1 d . . .
H27A H 0.1588 0.8116 0.2891 0.048 Uiso 1 1 calc R . .
H27B H 0.1196 0.7947 0.2364 0.048 Uiso 1 1 calc R . .
H27C H 0.1573 0.8004 0.2431 0.048 Uiso 1 1 calc R . .
C28A C 0.19641(12) 0.6976(2) 0.30280(18) 0.0315(11) Uani 1 1 d . . .
H28A H 0.2095 0.7214 0.3340 0.047 Uiso 1 1 calc R . .
H28B H 0.2058 0.7132 0.2861 0.047 Uiso 1 1 calc R . .
H28C H 0.2010 0.6493 0.3091 0.047 Uiso 1 1 calc R . .
C29A C 0.17702(12) 0.5390(2) 0.22533(17) 0.0236(9) Uani 1 1 d . . .
C30A C 0.17802(12) 0.5280(2) 0.29906(17) 0.0273(10) Uani 1 1 d . . .
Ru1B Ru 0.130403(10) 0.035363(17) 0.499265(14) 0.02290(8) Uani 1 1 d . . .
Ru2B Ru 0.074988(10) 0.03259(2) 0.384232(14) 0.03121(10) Uani 1 1 d . . .
P1B P 0.14286(3) -0.08245(6) 0.49680(4) 0.0244(2) Uani 1 1 d . . .
P2B P 0.13802(3) 0.15550(5) 0.49460(4) 0.0194(2) Uani 1 1 d . . .
O1B O 0.19385(14) 0.03605(18) 0.60703(14) 0.0531(12) Uani 1 1 d . . .
O2B O 0.07220(15) 0.0299(2) 0.5142(2) 0.0631(14) Uani 1 1 d . . .
C1B C 0.13575(12) 0.0363(2) 0.44728(16) 0.0226(8) Uani 1 1 d . . .
C2B C 0.12429(13) 0.0947(2) 0.41576(17) 0.0287(10) Uani 1 1 d . . .
C3B C 0.10985(15) 0.0716(3) 0.36817(19) 0.0379(12) Uani 1 1 d . . .
H3BA H 0.1011 0.1007 0.3396 0.045 Uiso 1 1 calc R . .
C4B C 0.11154(15) 0.0005(3) 0.36920(19) 0.0373(12) Uani 1 1 d . . .
H4BA H 0.1040 -0.0289 0.3414 0.045 Uiso 1 1 calc R . .
C5B C 0.12662(13) -0.0220(2) 0.41684(17) 0.0291(10) Uani 1 1 d . . .
C6B C 0.02716(16) 0.0211(4) 0.3851(3) 0.0585(18) Uani 1 1 d . . .
H6BA H 0.0291 0.0173 0.4149 0.070 Uiso 1 1 calc R . .
C7B C 0.02217(15) 0.0807(4) 0.3601(2) 0.0560(17) Uani 1 1 d . . .
H7BA H 0.0202 0.1267 0.3695 0.067 Uiso 1 1 calc R . .
C8B C 0.01957(16) 0.0647(4) 0.3184(2) 0.0580(18) Uani 1 1 d . . .
H8BA H 0.0141 0.0964 0.2927 0.070 Uiso 1 1 calc R . .
C9B C 0.02237(17) -0.0064(4) 0.3184(2) 0.063(2) Uani 1 1 d . . .
H9BA H 0.0196 -0.0336 0.2926 0.075 Uiso 1 1 calc R . .
C10B C 0.02683(17) -0.0326(4) 0.3589(3) 0.065(2) Uani 1 1 d . . .
H10B H 0.0284 -0.0812 0.3668 0.077 Uiso 1 1 calc R . .
C11B C 0.13059(13) -0.0920(2) 0.43544(17) 0.0299(10) Uani 1 1 d . . .
H11C H 0.1508 -0.1165 0.4386 0.036 Uiso 1 1 calc R . .
H11D H 0.1067 -0.1170 0.4127 0.036 Uiso 1 1 calc R . .
C12B C 0.12703(14) 0.1643(2) 0.43393(17) 0.0306(10) Uani 1 1 d . . .
H12C H 0.1029 0.1885 0.4104 0.037 Uiso 1 1 calc R . .
H12D H 0.1472 0.1897 0.4377 0.037 Uiso 1 1 calc R . .
C13B C 0.19458(13) -0.1072(2) 0.53845(17) 0.0302(10) Uani 1 1 d . . .
C14B C 0.21700(14) -0.0494(2) 0.5390(2) 0.0365(12) Uani 1 1 d . . .
H14D H 0.2426 -0.0647 0.5544 0.055 Uiso 1 1 calc R . .
H14E H 0.2182 -0.0117 0.5577 0.055 Uiso 1 1 calc R . .
H14F H 0.2045 -0.0351 0.5053 0.055 Uiso 1 1 calc R . .
C15B C 0.20225(14) -0.1696(2) 0.5201(2) 0.0353(11) Uani 1 1 d . . .
H15D H 0.2268 -0.1887 0.5471 0.053 Uiso 1 1 calc R . .
H15E H 0.2023 -0.1566 0.4934 0.053 Uiso 1 1 calc R . .
H15F H 0.1825 -0.2030 0.5080 0.053 Uiso 1 1 calc R . .
C16B C 0.20995(17) -0.1210(3) 0.5907(2) 0.0446(14) Uani 1 1 d . . .
H16D H 0.2376 -0.1206 0.6129 0.067 Uiso 1 1 calc R . .
H16E H 0.2011 -0.1650 0.5920 0.067 Uiso 1 1 calc R . .
H16F H 0.2010 -0.0863 0.6007 0.067 Uiso 1 1 calc R . .
C17B C 0.11569(16) -0.1463(2) 0.5021(2) 0.0370(12) Uani 1 1 d . . .
C18B C 0.07403(17) -0.1367(3) 0.4584(3) 0.0519(16) Uani 1 1 d . . .
H18D H 0.0587 -0.1630 0.4634 0.078 Uiso 1 1 calc R . .
H18E H 0.0691 -0.1517 0.4284 0.078 Uiso 1 1 calc R . .
H18F H 0.0675 -0.0891 0.4554 0.078 Uiso 1 1 calc R . .
C19B C 0.12611(18) -0.2198(3) 0.5022(3) 0.0483(15) Uani 1 1 d . . .
H19D H 0.1093 -0.2497 0.5025 0.072 Uiso 1 1 calc R . .
H19E H 0.1523 -0.2281 0.5314 0.072 Uiso 1 1 calc R . .
H19F H 0.1233 -0.2284 0.4727 0.072 Uiso 1 1 calc R . .
C20B C 0.1216(2) -0.1332(3) 0.5493(3) 0.0548(17) Uani 1 1 d . . .
H20D H 0.1063 -0.1647 0.5514 0.082 Uiso 1 1 calc R . .
H20E H 0.1141 -0.0872 0.5491 0.082 Uiso 1 1 calc R . .
H20F H 0.1483 -0.1394 0.5777 0.082 Uiso 1 1 calc R . .
C21B C 0.18791(13) 0.1891(2) 0.53709(18) 0.0289(10) Uani 1 1 d . . .
C22B C 0.21408(14) 0.1357(3) 0.5414(2) 0.0398(13) Uani 1 1 d . . .
H22D H 0.2390 0.1554 0.5574 0.060 Uiso 1 1 calc R . .
H22E H 0.2034 0.1199 0.5086 0.060 Uiso 1 1 calc R . .
H22F H 0.2166 0.0979 0.5610 0.060 Uiso 1 1 calc R . .
C23B C 0.19348(15) 0.2530(3) 0.5183(2) 0.0374(12) Uani 1 1 d . . .
H23D H 0.2184 0.2720 0.5443 0.056 Uiso 1 1 calc R . .
H23E H 0.1740 0.2858 0.5088 0.056 Uiso 1 1 calc R . .
H23F H 0.1916 0.2422 0.4898 0.056 Uiso 1 1 calc R . .
C24B C 0.20055(15) 0.2026(3) 0.58875(18) 0.0381(12) Uani 1 1 d . . .
H24D H 0.2280 0.2077 0.6123 0.057 Uiso 1 1 calc R . .
H24E H 0.1930 0.1649 0.5986 0.057 Uiso 1 1 calc R . .
H24F H 0.1886 0.2438 0.5880 0.057 Uiso 1 1 calc R . .
C25B C 0.10625(14) 0.2140(2) 0.49494(19) 0.0310(10) Uani 1 1 d . . .
C26B C 0.06578(14) 0.1967(3) 0.4502(2) 0.0397(12) Uani 1 1 d . . .
H26D H 0.0483 0.2260 0.4492 0.060 Uiso 1 1 calc R . .
H26E H 0.0605 0.1499 0.4523 0.060 Uiso 1 1 calc R . .
H26F H 0.0627 0.2031 0.4203 0.060 Uiso 1 1 calc R . .
C27B C 0.11319(15) 0.2888(2) 0.4923(2) 0.0376(12) Uani 1 1 d . . .
H27D H 0.0921 0.3154 0.4847 0.056 Uiso 1 1 calc R . .
H27E H 0.1151 0.2955 0.4665 0.056 Uiso 1 1 calc R . .
H27F H 0.1367 0.3032 0.5239 0.056 Uiso 1 1 calc R . .
C28B C 0.11052(16) 0.2022(3) 0.5408(2) 0.0366(11) Uani 1 1 d . . .
H28D H 0.0910 0.2272 0.5382 0.055 Uiso 1 1 calc R . .
H28E H 0.1354 0.2176 0.5697 0.055 Uiso 1 1 calc R . .
H28F H 0.1079 0.1543 0.5441 0.055 Uiso 1 1 calc R . .
C29B C 0.16931(15) 0.0359(2) 0.56536(16) 0.0315(11) Uani 1 1 d . . .
C30B C 0.09562(16) 0.0315(2) 0.5116(2) 0.0381(12) Uani 1 1 d . . .
B1A B 0.12373(12) 0.5402(2) 0.47209(16) 0.0163(8) Uani 1 1 d . . .
C31A C 0.08766(11) 0.54062(19) 0.47113(14) 0.0164(7) Uani 1 1 d . . .
C32A C 0.07068(11) 0.5999(2) 0.46958(15) 0.0197(8) Uani 1 1 d . . .
H32A H 0.0812 0.6415 0.4707 0.024 Uiso 1 1 calc R . .
C33A C 0.03899(11) 0.6004(2) 0.46648(14) 0.0186(8) Uani 1 1 d . . .
C34A C 0.02325(11) 0.5406(2) 0.46613(15) 0.0203(8) Uani 1 1 d . . .
H34A H 0.0012 0.5404 0.4632 0.024 Uiso 1 1 calc R . .
C35A C 0.04065(11) 0.4815(2) 0.47021(14) 0.0193(8) Uani 1 1 d . . .
C36A C 0.07238(11) 0.4814(2) 0.47322(15) 0.0188(8) Uani 1 1 d . . .
H36A H 0.0840 0.4398 0.4768 0.023 Uiso 1 1 calc R . .
C37A C 0.02132(12) 0.6668(2) 0.46067(16) 0.0239(9) Uani 1 1 d . . .
C38A C 0.02483(12) 0.4147(2) 0.46855(16) 0.0239(9) Uani 1 1 d . . .
C39A C 0.16087(11) 0.54033(19) 0.52972(14) 0.0162(7) Uani 1 1 d . . .
C40A C 0.17686(11) 0.48115(19) 0.55735(15) 0.0183(8) Uani 1 1 d . . .
H40A H 0.1661 0.4393 0.5415 0.022 Uiso 1 1 calc R . .
C41A C 0.20775(12) 0.4815(2) 0.60686(15) 0.0201(8) Uani 1 1 d . . .
C42A C 0.22498(12) 0.5410(2) 0.63176(16) 0.0233(9) Uani 1 1 d . . .
H42A H 0.2466 0.5411 0.6655 0.028 Uiso 1 1 calc R . .
C43A C 0.20955(12) 0.6003(2) 0.60561(16) 0.0222(9) Uani 1 1 d . . .
C44A C 0.17822(11) 0.6001(2) 0.55619(15) 0.0191(8) Uani 1 1 d . . .
H44A H 0.1681 0.6417 0.5396 0.023 Uiso 1 1 calc R . .
C45A C 0.22277(14) 0.4158(2) 0.63316(17) 0.0313(10) Uani 1 1 d . . .
C46A C 0.22704(17) 0.6665(2) 0.62959(19) 0.0374(12) Uani 1 1 d . . .
C47A C 0.12321(11) 0.60475(19) 0.44285(15) 0.0178(8) Uani 1 1 d . . .
C48A C 0.15647(11) 0.62780(19) 0.45363(15) 0.0178(8) Uani 1 1 d . . .
H48A H 0.1797 0.6074 0.4796 0.021 Uiso 1 1 calc R . .
C49A C 0.15659(12) 0.6801(2) 0.42725(16) 0.0209(8) Uani 1 1 d . . .
C50A C 0.12329(12) 0.7123(2) 0.38986(15) 0.0228(9) Uani 1 1 d . . .
H50A H 0.1233 0.7489 0.3727 0.027 Uiso 1 1 calc R . .
C51A C 0.09007(12) 0.6892(2) 0.37831(16) 0.0240(9) Uani 1 1 d . . .
C52A C 0.09009(11) 0.6360(2) 0.40356(15) 0.0196(8) Uani 1 1 d . . .
H52A H 0.0667 0.6202 0.3937 0.024 Uiso 1 1 calc R . .
C53A C 0.19306(13) 0.6980(2) 0.43914(16) 0.0245(9) Uani 1 1 d . . .
C54A C 0.05357(14) 0.7231(3) 0.33842(19) 0.0338(11) Uani 1 1 d . . .
C55A C 0.12383(11) 0.47541(19) 0.44384(14) 0.0170(8) Uani 1 1 d . . .
C56A C 0.09169(11) 0.4391(2) 0.40749(15) 0.0187(8) Uani 1 1 d . . .
H56A H 0.0682 0.4513 0.3989 0.022 Uiso 1 1 calc R . .
C57A C 0.09304(11) 0.3855(2) 0.38341(15) 0.0202(8) Uani 1 1 d . A .
C58A C 0.12632(12) 0.3673(2) 0.39314(15) 0.0211(8) Uani 1 1 d . . .
H58A H 0.1271 0.3308 0.3766 0.025 Uiso 1 1 calc R . .
C59A C 0.15847(12) 0.4044(2) 0.42809(15) 0.0195(8) Uani 1 1 d . . .
C60A C 0.15729(11) 0.4564(2) 0.45315(15) 0.0187(8) Uani 1 1 d . . .
H60A H 0.1799 0.4800 0.4774 0.022 Uiso 1 1 calc R . .
C61A C 0.05769(13) 0.3453(2) 0.34738(16) 0.0258(9) Uani 1 1 d . . .
C62A C 0.19447(12) 0.3910(2) 0.43751(16) 0.0245(9) Uani 1 1 d . . .
F1A F 0.04329(9) 0.70542(16) 0.50020(11) 0.0514(9) Uani 1 1 d . . .
F2A F 0.01461(8) 0.70184(13) 0.42338(11) 0.0335(6) Uani 1 1 d . . .
F3A F -0.01201(8) 0.66115(15) 0.45028(12) 0.0405(7) Uani 1 1 d . . .
F4A F 0.04823(8) 0.38004(16) 0.51005(11) 0.0448(8) Uani 1 1 d . . .
F5A F -0.00812(7) 0.41976(14) 0.45929(10) 0.0306(6) Uani 1 1 d . . .
F6A F 0.01833(8) 0.37517(13) 0.43303(11) 0.0331(6) Uani 1 1 d . . .
F7A F 0.19807(13) 0.3827(2) 0.63324(19) 0.0798(15) Uani 1 1 d . . .
F8A F 0.25420(14) 0.42145(19) 0.67818(13) 0.100(2) Uani 1 1 d . . .
F9A F 0.23075(11) 0.37402(16) 0.61176(14) 0.0549(9) Uani 1 1 d . . .
F10A F 0.20604(18) 0.7016(2) 0.6358(2) 0.109(2) Uani 1 1 d . . .
F11A F 0.26197(13) 0.65968(18) 0.67283(12) 0.0822(16) Uani 1 1 d . . .
F12A F 0.23106(8) 0.70580(13) 0.60301(10) 0.0329(6) Uani 1 1 d . . .
F13A F 0.19268(8) 0.75880(13) 0.42277(10) 0.0323(6) Uani 1 1 d . . .
F14A F 0.22202(7) 0.69732(14) 0.48743(10) 0.0327(6) Uani 1 1 d . . .
F15A F 0.20198(8) 0.65445(15) 0.41893(11) 0.0364(7) Uani 1 1 d . . .
F16A F 0.02497(11) 0.7007(3) 0.3333(2) 0.121(3) Uani 1 1 d . . .
F17A F 0.04418(12) 0.7146(2) 0.29484(13) 0.0756(13) Uani 1 1 d . . .
F18A F 0.05537(11) 0.78882(19) 0.34274(15) 0.0773(14) Uani 1 1 d . . .
F19A F 0.03578(17) 0.3669(3) 0.3040(2) 0.0594(17) Uani 0.60 1 d P A 1
F20A F 0.0369(2) 0.3392(4) 0.3614(3) 0.067(2) Uani 0.60 1 d P A 1
F21A F 0.06559(15) 0.2801(3) 0.3452(2) 0.0481(12) Uani 0.60 1 d P A 1
F19' F 0.0489(3) 0.3099(5) 0.3680(4) 0.0594(17) Uani 0.40 1 d P A 2
F20' F 0.0581(3) 0.3134(7) 0.3164(4) 0.067(2) Uani 0.40 1 d P A 2
F21' F 0.0272(2) 0.3888(4) 0.3186(4) 0.0481(12) Uani 0.40 1 d P A 2
F22A F 0.22447(8) 0.4020(2) 0.48301(12) 0.0695(13) Uani 1 1 d . . .
F23A F 0.19715(10) 0.32838(17) 0.42785(18) 0.0674(12) Uani 1 1 d . . .
F24A F 0.19829(10) 0.4282(2) 0.41030(16) 0.0694(13) Uani 1 1 d . . .
B1B B 0.12008(14) 0.0413(2) 0.22748(18) 0.0203(9) Uani 1 1 d . . .
C31B C 0.14877(11) 0.03948(19) 0.21509(15) 0.0176(8) Uani 1 1 d . . .
C32B C 0.16288(12) -0.0206(2) 0.21179(15) 0.0203(8) Uani 1 1 d . . .
H32B H 0.1537 -0.0619 0.2138 0.024 Uiso 1 1 calc R . .
C33B C 0.18982(12) -0.0216(2) 0.20569(15) 0.0207(8) Uani 1 1 d . . .
C34B C 0.20434(12) 0.0371(2) 0.20293(15) 0.0223(8) Uani 1 1 d . . .
H34B H 0.2228 0.0362 0.1987 0.027 Uiso 1 1 calc R . .
C35B C 0.19116(12) 0.0973(2) 0.20650(15) 0.0207(8) Uani 1 1 d . . .
C36B C 0.16402(11) 0.09843(19) 0.21255(15) 0.0191(8) Uani 1 1 d . . .
H36B H 0.1556 0.1405 0.2150 0.023 Uiso 1 1 calc R . .
C37B C 0.20293(14) -0.0884(2) 0.20223(18) 0.0277(10) Uani 1 1 d . . .
C38B C 0.20622(13) 0.1626(2) 0.20490(18) 0.0278(10) Uani 1 1 d . . .
C39B C 0.09096(11) 0.1052(2) 0.20076(16) 0.0205(8) Uani 1 1 d . . .
C40B C 0.07741(12) 0.1384(2) 0.22164(16) 0.0227(9) Uani 1 1 d . . .
H40B H 0.0850 0.1233 0.2522 0.027 Uiso 1 1 calc R . .
C41B C 0.05322(12) 0.1929(2) 0.19894(18) 0.0279(10) Uani 1 1 d . B .
C42B C 0.03882(12) 0.2136(2) 0.15250(17) 0.0265(9) Uani 1 1 d . . .
H42B H 0.0220 0.2505 0.1368 0.032 Uiso 1 1 calc R . .
C43B C 0.04999(12) 0.1784(2) 0.12961(16) 0.0223(9) Uani 1 1 d . . .
C44B C 0.07582(11) 0.1264(2) 0.15359(16) 0.0205(8) Uani 1 1 d . . .
H44B H 0.0836 0.1044 0.1375 0.025 Uiso 1 1 calc R . .
C45B C 0.04236(16) 0.2293(3) 0.2251(2) 0.0408(13) Uani 1 1 d . . .
C46B C 0.03337(13) 0.1949(2) 0.07818(17) 0.0275(10) Uani 1 1 d . . .
C47B C 0.09263(12) -0.0249(2) 0.20487(17) 0.0219(8) Uani 1 1 d . . .
C48B C 0.07514(12) -0.0462(2) 0.15733(17) 0.0223(9) Uani 1 1 d . . .
H48B H 0.0805 -0.0228 0.1390 0.027 Uiso 1 1 calc R . .
C49B C 0.05019(12) -0.0999(2) 0.13528(17) 0.0234(9) Uani 1 1 d . . .
C50B C 0.04239(12) -0.1363(2) 0.16154(17) 0.0249(9) Uani 1 1 d . . .
H50B H 0.0258 -0.1736 0.1472 0.030 Uiso 1 1 calc R . .
C51B C 0.05956(12) -0.1164(2) 0.20908(18) 0.0259(9) Uani 1 1 d . C .
C52B C 0.08353(13) -0.0613(2) 0.23027(18) 0.0242(9) Uani 1 1 d . . .
H52B H 0.0940 -0.0479 0.2625 0.029 Uiso 1 1 calc R . .
C53B C 0.03141(13) -0.1166(2) 0.08317(18) 0.0289(10) Uani 1 1 d . . .
C54B C 0.05294(14) -0.1548(3) 0.2396(2) 0.0342(11) Uani 1 1 d . . .
C55B C 0.14828(12) 0.0456(2) 0.28767(16) 0.0205(8) Uani 1 1 d . . .
C56B C 0.16616(13) -0.0107(2) 0.31844(17) 0.0235(9) Uani 1 1 d . . .
H56B H 0.1607 -0.0537 0.3038 0.028 Uiso 1 1 calc R . .
C57B C 0.19125(13) -0.0061(2) 0.36881(17) 0.0257(9) Uani 1 1 d . . .
C58B C 0.19998(13) 0.0553(2) 0.39237(17) 0.0272(9) Uani 1 1 d . . .
H58B H 0.2166 0.0585 0.4271 0.033 Uiso 1 1 calc R . .
C59B C 0.18335(12) 0.1119(2) 0.36303(17) 0.0240(9) Uani 1 1 d . . .
C60B C 0.15868(12) 0.1070(2) 0.31220(16) 0.0219(8) Uani 1 1 d . . .
H60B H 0.1485 0.1471 0.2934 0.026 Uiso 1 1 calc R . .
C61B C 0.20859(16) -0.0676(3) 0.40053(19) 0.0364(12) Uani 1 1 d . . .
C62B C 0.19075(13) 0.1800(2) 0.38546(17) 0.0278(10) Uani 1 1 d . . .
F1B F 0.21059(12) -0.13118(16) 0.23624(14) 0.0586(11) Uani 1 1 d . . .
F2B F 0.17608(9) -0.12059(15) 0.15919(12) 0.0435(8) Uani 1 1 d . . .
F3B F 0.23282(8) -0.08501(15) 0.20442(12) 0.0383(7) Uani 1 1 d . . .
F4B F 0.17872(9) 0.20388(14) 0.17023(13) 0.0444(8) Uani 1 1 d . . .
F5B F 0.22405(10) 0.19681(16) 0.24668(12) 0.0487(8) Uani 1 1 d . . .
F6B F 0.23033(9) 0.15609(15) 0.19627(13) 0.0410(7) Uani 1 1 d . . .
F7B F 0.0569(2) 0.2019(4) 0.2688(2) 0.073(2) Uani 0.67 1 d P B 1
F8B F 0.04060(16) 0.2996(3) 0.2169(2) 0.0439(14) Uani 0.67 1 d P B 1
F9B F 0.00387(16) 0.2193(4) 0.2003(2) 0.0493(14) Uani 0.67 1 d P B 1
F7" F 0.0494(5) 0.2859(10) 0.2330(6) 0.073(2) Uani 0.33 1 d P B 2
F8" F 0.0155(4) 0.2172(7) 0.2206(5) 0.0439(14) Uani 0.33 1 d P B 2
F9" F 0.0740(3) 0.2409(6) 0.2731(4) 0.0493(14) Uani 0.33 1 d P B 2
F10B F 0.01793(8) 0.25596(14) 0.06406(11) 0.0381(7) Uani 1 1 d . . .
F11B F 0.00594(9) 0.15168(16) 0.04602(11) 0.0442(8) Uani 1 1 d . . .
F12B F 0.05884(8) 0.19211(15) 0.07142(11) 0.0379(7) Uani 1 1 d . . .
F13B F 0.05515(8) -0.11506(16) 0.07363(10) 0.0383(7) Uani 1 1 d . . .
F14B F 0.00363(9) -0.07336(16) 0.05248(11) 0.0481(8) Uani 1 1 d . . .
F15B F 0.01569(9) -0.17739(15) 0.07000(11) 0.0410(7) Uani 1 1 d . . .
F16B F 0.02623(18) -0.1324(3) 0.2379(3) 0.076(2) Uani 0.75 1 d P C 1
F17B F 0.08400(16) -0.1617(3) 0.2855(2) 0.0560(16) Uani 0.75 1 d P C 1
F18B F 0.04302(15) -0.2199(2) 0.22339(18) 0.0477(11) Uani 0.75 1 d P C 1
F16" F 0.0811(7) -0.1871(10) 0.2753(10) 0.076(2) Uani 0.25 1 d P C 2
F17" F 0.0244(4) -0.1891(10) 0.2171(5) 0.0560(16) Uani 0.25 1 d P C 2
F18" F 0.0486(5) -0.1087(7) 0.2655(6) 0.0477(11) Uani 0.25 1 d P C 2
F19B F 0.24535(11) -0.05896(19) 0.43922(14) 0.0648(11) Uani 1 1 d . . .
F20B F 0.19292(15) -0.0844(2) 0.4191(2) 0.0913(18) Uani 1 1 d . . .
F21B F 0.20849(11) -0.11976(15) 0.37712(12) 0.0541(9) Uani 1 1 d . . .
F22B F 0.21302(10) 0.17922(15) 0.43396(11) 0.0501(9) Uani 1 1 d . . .
F23B F 0.20600(9) 0.22178(14) 0.37297(12) 0.0392(7) Uani 1 1 d . . .
F24B F 0.15830(8) 0.20993(14) 0.36957(11) 0.0390(7) Uani 1 1 d . . .

loop_
_atom_site_aniso_label
_atom_site_aniso_U_11
_atom_site_aniso_U_22
_atom_site_aniso_U_33
_atom_site_aniso_U_23
_atom_site_aniso_U_13
_atom_site_aniso_U_12
Ru1A 0.01234(14) 0.01495(15) 0.01785(15) -0.00008(12) 0.00611(12) -0.00129(11)
Ru2A 0.01810(15) 0.02885(18) 0.01668(16) -0.00122(13) 0.01077(13) -0.00207(13)
P1A 0.0162(5) 0.0143(5) 0.0258(6) -0.0009(4) 0.0106(4) -0.0021(4)
P2A 0.0153(5) 0.0147(5) 0.0197(5) -0.0011(4) 0.0083(4) 0.0003(4)
O1A 0.0296(17) 0.0241(17) 0.060(2) 0.0002(16) 0.0309(18) 0.0011(14)
O2A 0.0326(19) 0.040(2) 0.0202(17) 0.0050(14) 0.0014(15) -0.0088(16)
C1A 0.0166(18) 0.0201(19) 0.0172(18) 0.0006(15) 0.0104(16) -0.0015(15)
C2A 0.0128(17) 0.024(2) 0.0171(19) -0.0004(15) 0.0077(16) 0.0015(15)
C3A 0.0159(19) 0.031(2) 0.018(2) 0.0009(17) 0.0091(17) 0.0021(17)
C4A 0.0132(18) 0.032(2) 0.017(2) -0.0015(17) 0.0077(16) -0.0028(16)
C5A 0.0181(18) 0.021(2) 0.0181(19) -0.0042(15) 0.0115(16) -0.0044(15)
C6A 0.030(3) 0.084(5) 0.015(2) 0.000(2) 0.012(2) -0.005(3)
C7A 0.056(4) 0.061(4) 0.032(3) -0.018(3) 0.035(3) -0.019(3)
C8A 0.042(3) 0.062(4) 0.036(3) -0.004(3) 0.032(3) 0.002(3)
C9A 0.042(3) 0.060(4) 0.035(3) -0.005(2) 0.030(3) -0.015(3)
C10A 0.064(4) 0.056(4) 0.030(3) 0.013(3) 0.034(3) 0.007(3)
C11A 0.0175(19) 0.021(2) 0.023(2) -0.0026(16) 0.0106(17) -0.0069(15)
C12A 0.0161(19) 0.019(2) 0.023(2) -0.0011(16) 0.0096(17) 0.0028(15)
C13A 0.034(2) 0.024(2) 0.044(3) -0.008(2) 0.029(2) -0.0044(19)
C14A 0.060(3) 0.028(3) 0.041(3) -0.006(2) 0.038(3) -0.004(2)
C15A 0.051(3) 0.023(2) 0.050(3) -0.014(2) 0.034(3) -0.007(2)
C16A 0.047(3) 0.032(3) 0.080(4) -0.009(3) 0.049(3) -0.003(2)
C17A 0.021(2) 0.020(2) 0.040(3) 0.0063(19) 0.013(2) 0.0004(17)
C18A 0.038(3) 0.028(3) 0.035(3) 0.009(2) 0.015(2) -0.001(2)
C19A 0.033(3) 0.017(2) 0.053(3) 0.006(2) 0.022(3) -0.0037(19)
C20A 0.020(2) 0.026(3) 0.055(4) 0.010(2) 0.007(2) 0.0021(19)
C21A 0.027(2) 0.018(2) 0.029(2) 0.0031(17) 0.019(2) 0.0016(17)
C22A 0.037(3) 0.026(2) 0.029(2) 0.0004(19) 0.022(2) -0.0019(19)
C23A 0.034(2) 0.023(2) 0.032(2) 0.0048(19) 0.021(2) 0.0040(19)
C24A 0.034(2) 0.020(2) 0.041(3) 0.0008(19) 0.026(2) -0.0028(18)
C25A 0.021(2) 0.023(2) 0.025(2) -0.0076(17) 0.0097(19) -0.0040(16)
C26A 0.040(3) 0.039(3) 0.027(2) -0.011(2) 0.019(2) -0.006(2)
C27A 0.030(2) 0.022(2) 0.035(3) -0.0075(19) 0.016(2) 0.0007(18)
C28A 0.021(2) 0.021(2) 0.029(2) -0.0060(18) 0.0047(19) -0.0033(17)
C29A 0.0174(19) 0.0152(19) 0.033(2) -0.0002(17) 0.0132(18) 0.0003(15)
C30A 0.019(2) 0.020(2) 0.027(2) 0.0009(17) 0.0073(19) -0.0034(16)
Ru1B 0.02906(18) 0.01730(16) 0.03058(19) 0.00159(14) 0.02284(16) 0.00214(13)
Ru2B 0.02088(17) 0.0356(2) 0.02548(19) -0.00224(16) 0.00934(15) 0.00036(15)
P1B 0.0266(6) 0.0173(5) 0.0272(6) -0.0025(4) 0.0161(5) -0.0018(4)
P2B 0.0202(5) 0.0163(5) 0.0217(5) 0.0029(4) 0.0134(4) 0.0026(4)
O1B 0.084(3) 0.0248(19) 0.031(2) 0.0012(15) 0.028(2) 0.0075(19)
O2B 0.085(3) 0.043(2) 0.115(4) -0.009(2) 0.089(4) -0.006(2)
C1B 0.023(2) 0.024(2) 0.025(2) -0.0012(17) 0.0173(18) 0.0006(17)
C2B 0.029(2) 0.035(3) 0.023(2) 0.0017(19) 0.017(2) 0.0002(19)
C3B 0.044(3) 0.043(3) 0.030(3) 0.002(2) 0.025(2) 0.000(2)
C4B 0.040(3) 0.047(3) 0.026(2) -0.005(2) 0.022(2) 0.000(2)
C5B 0.025(2) 0.037(3) 0.023(2) -0.0028(19) 0.0147(19) 0.0018(19)
C6B 0.022(3) 0.090(5) 0.051(4) 0.000(4) 0.017(3) -0.003(3)
C7B 0.024(3) 0.065(4) 0.054(4) -0.003(3) 0.013(3) 0.011(3)
C8B 0.030(3) 0.077(5) 0.029(3) -0.007(3) 0.002(2) 0.008(3)
C9B 0.031(3) 0.077(5) 0.039(3) -0.018(3) 0.003(3) 0.004(3)
C10B 0.028(3) 0.067(5) 0.068(5) -0.009(4) 0.016(3) -0.014(3)
C11B 0.027(2) 0.031(2) 0.027(2) -0.0077(19) 0.015(2) -0.0021(19)
C12B 0.036(3) 0.031(2) 0.029(2) 0.0059(19) 0.022(2) 0.005(2)
C13B 0.028(2) 0.026(2) 0.029(2) 0.0005(18) 0.014(2) 0.0079(18)
C14B 0.023(2) 0.029(2) 0.044(3) -0.002(2) 0.015(2) 0.0011(19)
C15B 0.032(3) 0.026(2) 0.044(3) -0.006(2) 0.022(2) 0.002(2)
C16B 0.051(3) 0.028(3) 0.035(3) 0.006(2) 0.018(3) 0.009(2)
C17B 0.045(3) 0.021(2) 0.062(4) -0.002(2) 0.042(3) -0.003(2)
C18B 0.044(3) 0.040(3) 0.079(5) -0.005(3) 0.042(3) -0.006(3)
C19B 0.057(4) 0.021(2) 0.083(5) -0.008(3) 0.053(4) -0.006(2)
C20B 0.093(5) 0.032(3) 0.090(5) -0.003(3) 0.082(5) -0.002(3)
C21B 0.022(2) 0.024(2) 0.036(3) -0.0044(19) 0.016(2) -0.0030(17)
C22B 0.026(2) 0.031(3) 0.061(4) -0.004(2) 0.027(3) 0.002(2)
C23B 0.036(3) 0.031(3) 0.047(3) -0.004(2) 0.028(3) -0.006(2)
C24B 0.034(3) 0.031(3) 0.030(3) -0.004(2) 0.012(2) -0.001(2)
C25B 0.033(2) 0.023(2) 0.044(3) 0.006(2) 0.028(2) 0.0084(19)
C26B 0.028(3) 0.036(3) 0.050(3) 0.007(2) 0.022(3) 0.010(2)
C27B 0.041(3) 0.023(2) 0.052(3) 0.006(2) 0.031(3) 0.008(2)
C28B 0.050(3) 0.029(3) 0.047(3) 0.001(2) 0.038(3) 0.004(2)
C29B 0.045(3) 0.021(2) 0.016(2) -0.0018(17) 0.014(2) 0.004(2)
C30B 0.050(3) 0.027(2) 0.064(4) -0.001(2) 0.049(3) -0.002(2)
B1A 0.0160(19) 0.0125(19) 0.020(2) -0.0002(16) 0.0110(18) 0.0006(16)
C31A 0.0148(17) 0.0154(18) 0.0164(18) 0.0004(14) 0.0087(15) 0.0000(14)
C32A 0.0191(19) 0.0178(19) 0.0175(19) -0.0026(15) 0.0095(17) -0.0010(15)
C33A 0.0203(19) 0.0202(19) 0.0117(18) 0.0000(14) 0.0086(16) 0.0034(15)
C34A 0.0169(18) 0.027(2) 0.0175(19) -0.0022(16) 0.0111(16) -0.0007(16)
C35A 0.0207(19) 0.023(2) 0.0137(18) 0.0001(15) 0.0108(16) -0.0028(15)
C36A 0.0166(18) 0.0185(19) 0.0187(19) 0.0017(15) 0.0101(16) 0.0009(15)
C37A 0.025(2) 0.026(2) 0.023(2) -0.0021(17) 0.0167(19) 0.0028(17)
C38A 0.025(2) 0.028(2) 0.023(2) 0.0041(17) 0.0172(19) -0.0009(17)
C39A 0.0142(17) 0.0151(18) 0.0193(19) 0.0006(15) 0.0106(16) 0.0008(14)
C40A 0.0215(19) 0.0135(18) 0.021(2) -0.0009(14) 0.0137(17) -0.0007(14)
C41A 0.023(2) 0.0159(19) 0.021(2) 0.0007(15) 0.0143(18) 0.0008(15)
C42A 0.026(2) 0.026(2) 0.018(2) -0.0025(16) 0.0137(18) -0.0052(17)
C43A 0.029(2) 0.0177(19) 0.026(2) -0.0071(16) 0.0203(19) -0.0092(16)
C44A 0.023(2) 0.0134(18) 0.025(2) -0.0009(15) 0.0167(18) 0.0005(15)
C45A 0.034(3) 0.022(2) 0.024(2) 0.0064(18) 0.012(2) 0.0044(19)
C46A 0.058(3) 0.026(2) 0.035(3) -0.014(2) 0.033(3) -0.019(2)
C47A 0.0177(18) 0.0151(18) 0.0192(19) -0.0001(15) 0.0111(17) 0.0015(14)
C48A 0.0195(19) 0.0147(18) 0.021(2) 0.0018(15) 0.0140(17) 0.0022(14)
C49A 0.022(2) 0.0173(19) 0.023(2) -0.0029(16) 0.0144(18) -0.0011(15)
C50A 0.027(2) 0.023(2) 0.020(2) 0.0022(16) 0.0155(19) -0.0007(17)
C51A 0.022(2) 0.026(2) 0.020(2) 0.0061(17) 0.0108(18) 0.0049(17)
C52A 0.0188(19) 0.020(2) 0.0179(19) -0.0019(15) 0.0108(17) -0.0007(15)
C53A 0.029(2) 0.024(2) 0.027(2) 0.0032(17) 0.021(2) -0.0020(17)
C54A 0.026(2) 0.037(3) 0.032(3) 0.016(2) 0.016(2) 0.006(2)
C55A 0.0179(18) 0.0146(18) 0.0187(19) 0.0027(14) 0.0117(16) 0.0011(14)
C56A 0.0195(19) 0.0178(19) 0.021(2) 0.0029(15) 0.0139(17) 0.0029(15)
C57A 0.0179(19) 0.021(2) 0.0168(19) 0.0001(15) 0.0088(17) -0.0027(15)
C58A 0.024(2) 0.021(2) 0.019(2) -0.0010(16) 0.0139(18) -0.0002(16)
C59A 0.022(2) 0.0184(19) 0.022(2) 0.0014(15) 0.0156(18) 0.0020(15)
C60A 0.0169(18) 0.0180(19) 0.0185(19) 0.0003(15) 0.0100(16) 0.0006(15)
C61A 0.026(2) 0.029(2) 0.023(2) -0.0055(18) 0.0158(19) -0.0068(18)
C62A 0.020(2) 0.027(2) 0.026(2) -0.0034(17) 0.0143(19) 0.0012(17)
F1A 0.0473(19) 0.0437(18) 0.0352(17) -0.0191(14) 0.0132(15) 0.0151(15)
F2A 0.0457(17) 0.0241(13) 0.0437(17) 0.0095(12) 0.0345(15) 0.0112(12)
F3A 0.0376(16) 0.0389(16) 0.063(2) 0.0161(15) 0.0402(16) 0.0170(13)
F4A 0.0328(15) 0.0495(19) 0.0376(17) 0.0229(14) 0.0157(14) -0.0060(14)
F5A 0.0267(13) 0.0345(15) 0.0407(16) -0.0042(12) 0.0261(13) -0.0082(11)
F6A 0.0450(16) 0.0195(13) 0.0518(18) -0.0073(12) 0.0388(15) -0.0080(11)
F7A 0.088(3) 0.055(2) 0.140(4) 0.064(3) 0.093(3) 0.032(2)
F8A 0.104(3) 0.037(2) 0.0304(19) 0.0060(16) -0.017(2) 0.007(2)
F9A 0.080(3) 0.0293(16) 0.065(2) 0.0162(15) 0.050(2) 0.0259(17)
F10A 0.201(6) 0.048(2) 0.216(6) -0.083(3) 0.197(6) -0.072(3)
F11A 0.107(3) 0.047(2) 0.0197(16) -0.0029(14) 0.0065(19) -0.048(2)
F12A 0.0376(15) 0.0209(13) 0.0298(14) -0.0015(11) 0.0166(13) -0.0106(11)
F13A 0.0338(15) 0.0283(14) 0.0386(16) 0.0042(12) 0.0247(13) -0.0076(11)
F14A 0.0224(13) 0.0417(16) 0.0278(14) 0.0031(12) 0.0131(12) -0.0086(12)
F15A 0.0373(16) 0.0384(16) 0.0490(18) -0.0037(13) 0.0348(15) -0.0023(13)
F16A 0.033(2) 0.167(5) 0.149(5) 0.135(4) 0.051(3) 0.049(3)
F17A 0.069(3) 0.091(3) 0.0286(19) 0.0160(19) 0.0132(19) 0.027(2)
F18A 0.059(2) 0.041(2) 0.060(2) 0.0049(18) 0.005(2) 0.0269(18)
F19A 0.045(3) 0.053(4) 0.027(3) 0.017(2) -0.002(2) -0.027(3)
F20A 0.052(4) 0.097(5) 0.074(4) -0.064(4) 0.052(4) -0.049(3)
F21A 0.031(2) 0.031(2) 0.051(3) -0.012(2) 0.011(2) -0.0083(18)
F19' 0.045(3) 0.053(4) 0.027(3) 0.017(2) -0.002(2) -0.027(3)
F20' 0.052(4) 0.097(5) 0.074(4) -0.064(4) 0.052(4) -0.049(3)
F21' 0.031(2) 0.031(2) 0.051(3) -0.012(2) 0.011(2) -0.0083(18)
F22A 0.0199(15) 0.131(4) 0.0370(18) -0.030(2) 0.0084(14) 0.0178(19)
F23A 0.054(2) 0.0344(18) 0.136(4) -0.033(2) 0.071(3) -0.0077(15)
F24A 0.051(2) 0.092(3) 0.094(3) 0.051(2) 0.059(2) 0.030(2)
B1B 0.025(2) 0.013(2) 0.028(2) -0.0002(18) 0.019(2) -0.0036(17)
C31B 0.0205(18) 0.0152(18) 0.0203(19) 0.0020(15) 0.0145(17) -0.0023(15)
C32B 0.025(2) 0.0152(19) 0.023(2) 0.0015(15) 0.0165(18) -0.0005(15)
C33B 0.025(2) 0.0159(19) 0.020(2) 0.0042(15) 0.0141(18) 0.0036(15)
C34B 0.0205(19) 0.025(2) 0.022(2) 0.0033(17) 0.0138(17) 0.0000(17)
C35B 0.021(2) 0.020(2) 0.021(2) 0.0034(16) 0.0137(18) -0.0013(16)
C36B 0.023(2) 0.0120(17) 0.022(2) 0.0002(15) 0.0136(18) 0.0001(15)
C37B 0.036(2) 0.023(2) 0.032(2) 0.0091(18) 0.026(2) 0.0116(19)
C38B 0.029(2) 0.021(2) 0.036(3) 0.0018(18) 0.022(2) -0.0023(18)
C39B 0.0193(19) 0.0169(19) 0.026(2) -0.0021(16) 0.0150(18) -0.0053(15)
C40B 0.021(2) 0.023(2) 0.027(2) -0.0035(17) 0.0164(19) -0.0026(16)
C41B 0.019(2) 0.032(2) 0.032(2) -0.0056(19) 0.016(2) -0.0012(17)
C42B 0.018(2) 0.024(2) 0.031(2) -0.0015(18) 0.0123(19) 0.0024(16)
C43B 0.019(2) 0.019(2) 0.026(2) -0.0004(16) 0.0132(18) -0.0034(15)
C44B 0.021(2) 0.0155(19) 0.026(2) -0.0007(16) 0.0150(18) -0.0016(15)
C45B 0.040(3) 0.044(3) 0.042(3) 0.003(2) 0.028(3) 0.020(2)
C46B 0.026(2) 0.023(2) 0.029(2) 0.0049(18) 0.015(2) 0.0040(17)
C47B 0.024(2) 0.0151(19) 0.032(2) 0.0002(16) 0.0202(19) -0.0013(15)
C48B 0.022(2) 0.0151(19) 0.030(2) -0.0006(16) 0.0172(19) -0.0027(15)
C49B 0.021(2) 0.0170(19) 0.031(2) 0.0005(17) 0.0156(19) 0.0006(16)
C50B 0.019(2) 0.018(2) 0.039(3) 0.0015(18) 0.019(2) -0.0031(15)
C51B 0.024(2) 0.023(2) 0.038(3) 0.0034(18) 0.024(2) 0.0002(17)
C52B 0.028(2) 0.019(2) 0.034(2) 0.0010(17) 0.024(2) 0.0004(17)
C53B 0.024(2) 0.023(2) 0.032(2) -0.0014(18) 0.014(2) -0.0035(17)
C54B 0.030(2) 0.033(3) 0.045(3) 0.010(2) 0.026(2) -0.001(2)
C55B 0.024(2) 0.0157(19) 0.027(2) 0.0015(16) 0.0190(19) -0.0009(15)
C56B 0.032(2) 0.0175(19) 0.032(2) 0.0020(17) 0.026(2) 0.0030(17)
C57B 0.030(2) 0.022(2) 0.030(2) 0.0058(18) 0.021(2) 0.0060(18)
C58B 0.028(2) 0.026(2) 0.026(2) 0.0035(18) 0.017(2) 0.0052(18)
C59B 0.023(2) 0.020(2) 0.028(2) 0.0020(17) 0.0161(19) -0.0003(16)
C60B 0.020(2) 0.020(2) 0.026(2) 0.0037(16) 0.0151(18) 0.0012(16)
C61B 0.050(3) 0.028(2) 0.034(3) 0.010(2) 0.028(3) 0.014(2)
C62B 0.025(2) 0.023(2) 0.028(2) -0.0007(18) 0.014(2) -0.0008(17)
F1B 0.112(3) 0.0307(17) 0.074(2) 0.0259(16) 0.078(3) 0.0297(19)
F2B 0.0476(18) 0.0291(15) 0.057(2) -0.0135(14) 0.0349(17) -0.0033(13)
F3B 0.0383(16) 0.0340(16) 0.0508(18) 0.0006(13) 0.0322(15) 0.0070(13)
F4B 0.0399(17) 0.0281(15) 0.065(2) 0.0224(14) 0.0335(17) 0.0036(13)
F5B 0.066(2) 0.0345(17) 0.051(2) -0.0127(14) 0.0404(18) -0.0263(16)
F6B 0.0439(17) 0.0334(16) 0.071(2) 0.0055(15) 0.0481(18) -0.0047(13)
F7B 0.101(5) 0.095(5) 0.047(3) 0.029(3) 0.057(3) 0.066(4)
F8B 0.051(3) 0.035(3) 0.062(4) -0.020(3) 0.043(3) -0.011(2)
F9B 0.040(3) 0.064(3) 0.056(3) -0.004(3) 0.036(3) 0.011(3)
F7" 0.101(5) 0.095(5) 0.047(3) 0.029(3) 0.057(3) 0.066(4)
F8" 0.051(3) 0.035(3) 0.062(4) -0.020(3) 0.043(3) -0.011(2)
F9" 0.040(3) 0.064(3) 0.056(3) -0.004(3) 0.036(3) 0.011(3)
F10B 0.0425(17) 0.0311(15) 0.0409(17) 0.0162(13) 0.0266(15) 0.0167(13)
F11B 0.0425(17) 0.0421(18) 0.0280(15) -0.0026(13) 0.0131(14) -0.0111(14)
F12B 0.0399(16) 0.0426(17) 0.0406(17) 0.0151(13) 0.0299(15) 0.0123(13)
F13B 0.0370(16) 0.0483(18) 0.0312(15) -0.0101(13) 0.0225(14) -0.0130(13)
F14B 0.0406(18) 0.0422(18) 0.0315(16) 0.0018(14) 0.0090(14) 0.0134(14)
F15B 0.0447(17) 0.0303(15) 0.0440(18) -0.0132(13) 0.0264(15) -0.0183(13)
F16B 0.088(4) 0.070(4) 0.137(6) 0.063(4) 0.103(4) 0.047(3)
F17B 0.046(3) 0.069(4) 0.036(2) 0.011(2) 0.018(2) -0.025(3)
F18B 0.066(3) 0.033(2) 0.055(3) 0.0025(19) 0.044(3) -0.017(2)
F16" 0.088(4) 0.070(4) 0.137(6) 0.063(4) 0.103(4) 0.047(3)
F17" 0.046(3) 0.069(4) 0.036(2) 0.011(2) 0.018(2) -0.025(3)
F18" 0.066(3) 0.033(2) 0.055(3) 0.0025(19) 0.044(3) -0.017(2)
F19B 0.053(2) 0.047(2) 0.049(2) 0.0167(17) 0.0119(18) 0.0149(17)
F20B 0.133(4) 0.069(3) 0.157(5) 0.079(3) 0.132(4) 0.065(3)
F21B 0.074(2) 0.0275(16) 0.0460(19) 0.0078(14) 0.0317(19) 0.0196(16)
F22B 0.062(2) 0.0315(16) 0.0239(15) -0.0043(12) 0.0117(15) -0.0017(15)
F23B 0.0422(17) 0.0245(14) 0.0528(19) -0.0021(13) 0.0311(16) -0.0068(12)
F24B 0.0350(16) 0.0295(15) 0.0475(18) -0.0129(13) 0.0239(15) -0.0004(12)

loop_
_atom_type_symbol
_atom_type_description
_atom_type_scat_dispersion_real
_atom_type_scat_dispersion_imag
_atom_type_scat_source
C C 0.0033 0.0016 'International Tables Vol C Tables 4.2.6.8 and 6.1.1.4'
H H 0.0000 0.0000 'International Tables Vol C Tables 4.2.6.8 and 6.1.1.4'
B B 0.0013 0.0007 'International Tables Vol C Tables 4.2.6.8 and 6.1.1.4'
O O 0.0106 0.0060 'International Tables Vol C Tables 4.2.6.8 and 6.1.1.4'
F F 0.0171 0.0103 'International Tables Vol C Tables 4.2.6.8 and 6.1.1.4'
P P 0.1023 0.0942 'International Tables Vol C Tables 4.2.6.8 and 6.1.1.4'
Ru Ru -1.2594 0.8363 'International Tables Vol C Tables 4.2.6.8 and 6.1.1.4'

loop_
_geom_angle_atom_site_label_1
_geom_angle_atom_site_label_2
_geom_angle_atom_site_label_3
_geom_angle
C29A Ru1A C30A 87.2(2)
C29A Ru1A C1A 129.39(18)
C30A Ru1A C1A 143.42(19)
C29A Ru1A P1A 90.88(13)
C30A Ru1A P1A 103.59(13)
C1A Ru1A P1A 78.71(12)
C29A Ru1A P2A 90.34(13)
C30A Ru1A P2A 104.07(13)
C1A Ru1A P2A 79.23(12)
P1A Ru1A P2A 152.34(4)
C29A Ru1A Ru2A 174.02(14)
C30A Ru1A Ru2A 98.78(15)
C1A Ru1A Ru2A 44.64(11)
P1A Ru1A Ru2A 87.97(3)
P2A Ru1A Ru2A 87.97(3)
C5A Ru2A C3A 64.76(16)
C5A Ru2A C4A 38.39(15)
C3A Ru2A C4A 39.02(17)
C5A Ru2A C9A 119.28(19)
C3A Ru2A C9A 110.5(2)
C4A Ru2A C9A 97.58(19)
C5A Ru2A C2A 65.05(15)
C3A Ru2A C2A 38.19(15)
C4A Ru2A C2A 64.85(16)
C9A Ru2A C2A 146.66(19)
C5A Ru2A C8A 148.35(19)
C3A Ru2A C8A 99.2(2)
C4A Ru2A C8A 112.08(19)
C9A Ru2A C8A 38.0(2)
C2A Ru2A C8A 119.9(2)
C5A Ru2A C1A 38.92(14)
C3A Ru2A C1A 64.58(15)
C4A Ru2A C1A 64.79(15)
C9A Ru2A C1A 158.20(19)
C2A Ru2A C1A 38.88(15)
C8A Ru2A C1A 158.7(2)
C5A Ru2A C10A 114.2(2)
C3A Ru2A C10A 145.3(2)
C4A Ru2A C10A 117.1(2)
C9A Ru2A C10A 37.1(2)
C2A Ru2A C10A 176.2(2)
C8A Ru2A C10A 62.9(2)
C1A Ru2A C10A 138.2(2)
C5A Ru2A C7A 172.4(2)
C3A Ru2A C7A 122.4(2)
C4A Ru2A C7A 148.8(2)
C9A Ru2A C7A 62.3(2)
C2A Ru2A C7A 118.2(2)
C8A Ru2A C7A 37.5(2)
C1A Ru2A C7A 139.08(18)
C10A Ru2A C7A 62.0(2)
C5A Ru2A C6A 135.9(2)
C3A Ru2A C6A 159.4(2)
C4A Ru2A C6A 154.1(2)
C9A Ru2A C6A 62.0(2)
C2A Ru2A C6A 140.8(2)
C8A Ru2A C6A 62.7(2)
C1A Ru2A C6A 129.76(18)
C10A Ru2A C6A 37.0(2)
C7A Ru2A C6A 37.1(2)
C5A Ru2A Ru1A 67.37(11)
C3A Ru2A Ru1A 102.13(11)
C4A Ru2A Ru1A 102.50(11)
C9A Ru2A Ru1A 146.23(16)
C2A Ru2A Ru1A 67.10(10)
C8A Ru2A Ru1A 144.27(16)
C1A Ru2A Ru1A 40.05(10)
C10A Ru2A Ru1A 109.13(17)
C7A Ru2A Ru1A 106.94(15)
C6A Ru2A Ru1A 89.79(14)
C11A P1A C17A 107.7(2)
C11A P1A C13A 101.4(2)
C17A P1A C13A 109.9(2)
C11A P1A Ru1A 103.66(14)
C17A P1A Ru1A 116.81(16)
C13A P1A Ru1A 115.59(15)
C12A P2A C25A 108.3(2)
C12A P2A C21A 101.7(2)
C25A P2A C21A 108.6(2)
C12A P2A Ru1A 103.39(14)
C25A P2A Ru1A 116.93(15)
C21A P2A Ru1A 116.31(14)
C5A C1A C2A 106.7(3)
C5A C1A Ru1A 121.2(3)
C2A C1A Ru1A 120.7(3)
C5A C1A Ru2A 69.3(2)
C2A C1A Ru2A 69.8(2)
Ru1A C1A Ru2A 95.31(16)
C3A C2A C1A 108.2(4)
C3A C2A C12A 130.5(4)
C1A C2A C12A 121.3(3)
C3A C2A Ru2A 70.4(2)
C1A C2A Ru2A 71.3(2)
C12A C2A Ru2A 123.1(3)
C2A C3A C4A 108.7(4)
C2A C3A Ru2A 71.4(2)
C4A C3A Ru2A 70.6(2)
C2A C3A H3AA 125.6
C4A C3A H3AA 125.6
Ru2A C3A H3AA 125.6
C5A C4A C3A 107.7(4)
C5A C4A Ru2A 70.7(2)
C3A C4A Ru2A 70.4(2)
C5A C4A H4AA 126.1
C3A C4A H4AA 126.1
Ru2A C4A H4AA 126.1
C4A C5A C1A 108.7(4)
C4A C5A C11A 130.4(4)
C1A C5A C11A 120.9(3)
C4A C5A Ru2A 70.9(2)
C1A C5A Ru2A 71.8(2)
C11A C5A Ru2A 121.4(3)
C10A C6A C7A 107.8(5)
C10A C6A Ru2A 70.7(3)
C7A C6A Ru2A 71.1(3)
C10A C6A H6AA 126.1
C7A C6A H6AA 126.1
Ru2A C6A H6AA 126.1
C8A C7A C6A 108.2(5)
C8A C7A Ru2A 69.6(3)
C6A C7A Ru2A 71.8(3)
C8A C7A H7AA 125.9
C6A C7A H7AA 125.9
Ru2A C7A H7AA 125.9
C7A C8A C9A 106.9(5)
C7A C8A Ru2A 72.9(3)
C9A C8A Ru2A 70.6(3)
C7A C8A H8AA 126.4
C9A C8A H8AA 126.4
Ru2A C8A H8AA 126.4
C10A C9A C8A 109.2(5)
C10A C9A Ru2A 73.1(3)
C8A C9A Ru2A 71.4(3)
C10A C9A H9AA 125.3
C8A C9A H9AA 125.3
Ru2A C9A H9AA 125.3
C9A C10A C6A 108.0(6)
C9A C10A Ru2A 69.8(3)
C6A C10A Ru2A 72.3(3)
C9A C10A H10A 126.0
C6A C10A H10A 126.0
Ru2A C10A H10A 126.0
C5A C11A P1A 106.4(3)
C5A C11A H11A 110.4
P1A C11A H11A 110.4
C5A C11A H11B 110.4
P1A C11A H11B 110.4
H11A C11A H11B 108.6
C2A C12A P2A 106.8(3)
C2A C12A H12A 110.4
P2A C12A H12A 110.4
C2A C12A H12B 110.4
P2A C12A H12B 110.4
H12A C12A H12B 108.6
C16A C13A C14A 109.5(4)
C16A C13A C15A 107.5(4)
C14A C13A C15A 106.6(4)
C16A C13A P1A 111.3(4)
C14A C13A P1A 108.1(3)
C15A C13A P1A 113.7(3)
C13A C14A H14A 109.5
C13A C14A H14B 109.5
H14A C14A H14B 109.5
C13A C14A H14C 109.5
H14A C14A H14C 109.5
H14B C14A H14C 109.5
C13A C15A H15A 109.5
C13A C15A H15B 109.5
H15A C15A H15B 109.5
C13A C15A H15C 109.5
H15A C15A H15C 109.5
H15B C15A H15C 109.5
C13A C16A H16A 109.5
C13A C16A H16B 109.5
H16A C16A H16B 109.5
C13A C16A H16C 109.5
H16A C16A H16C 109.5
H16B C16A H16C 109.5
C18A C17A C19A 108.6(4)
C18A C17A C20A 108.2(5)
C19A C17A C20A 108.0(4)
C18A C17A P1A 107.6(3)
C19A C17A P1A 114.4(4)
C20A C17A P1A 110.0(3)
C17A C18A H18A 109.5
C17A C18A H18B 109.5
H18A C18A H18B 109.5
C17A C18A H18C 109.5
H18A C18A H18C 109.5
H18B C18A H18C 109.5
C17A C19A H19A 109.5
C17A C19A H19B 109.5
H19A C19A H19B 109.5
C17A C19A H19C 109.5
H19A C19A H19C 109.5
H19B C19A H19C 109.5
C17A C20A H20A 109.5
C17A C20A H20B 109.5
H20A C20A H20B 109.5
C17A C20A H20C 109.5
H20A C20A H20C 109.5
H20B C20A H20C 109.5
C24A C21A C22A 107.8(4)
C24A C21A C23A 108.7(4)
C22A C21A C23A 106.9(4)
C24A C21A P2A 111.8(3)
C22A C21A P2A 108.2(3)
C23A C21A P2A 113.1(3)
C21A C22A H22A 109.5
C21A C22A H22B 109.5
H22A C22A H22B 109.5
C21A C22A H22C 109.5
H22A C22A H22C 109.5
H22B C22A H22C 109.5
C21A C23A H23A 109.5
C21A C23A H23B 109.5
H23A C23A H23B 109.5
C21A C23A H23C 109.5
H23A C23A H23C 109.5
H23B C23A H23C 109.5
C21A C24A H24A 109.5
C21A C24A H24B 109.5
H24A C24A H24B 109.5
C21A C24A H24C 109.5
H24A C24A H24C 109.5
H24B C24A H24C 109.5
C26A C25A C28A 108.3(4)
C26A C25A C27A 108.1(4)
C28A C25A C27A 109.3(4)
C26A C25A P2A 106.7(3)
C28A C25A P2A 109.5(3)
C27A C25A P2A 114.7(3)
C25A C26A H26A 109.5
C25A C26A H26B 109.5
H26A C26A H26B 109.5
C25A C26A H26C 109.5
H26A C26A H26C 109.5
H26B C26A H26C 109.5
C25A C27A H27A 109.5
C25A C27A H27B 109.5
H27A C27A H27B 109.5
C25A C27A H27C 109.5
H27A C27A H27C 109.5
H27B C27A H27C 109.5
C25A C28A H28A 109.5
C25A C28A H28B 109.5
H28A C28A H28B 109.5
C25A C28A H28C 109.5
H28A C28A H28C 109.5
H28B C28A H28C 109.5
O1A C29A Ru1A 178.2(4)
O2A C30A Ru1A 173.5(4)
C29B Ru1B C30B 89.3(3)
C29B Ru1B C1B 125.5(2)
C30B Ru1B C1B 145.1(2)
C29B Ru1B P1B 89.47(14)
C30B Ru1B P1B 102.73(15)
C1B Ru1B P1B 78.88(13)
C29B Ru1B P2B 90.84(15)
C30B Ru1B P2B 103.41(15)
C1B Ru1B P2B 79.74(13)
P1B Ru1B P2B 153.86(4)
C29B Ru1B Ru2B 169.73(17)
C30B Ru1B Ru2B 100.87(19)
C1B Ru1B Ru2B 44.24(12)
P1B Ru1B Ru2B 87.24(3)
P2B Ru1B Ru2B 87.86(3)
C4B Ru2B C3B 38.4(2)
C4B Ru2B C5B 38.56(19)
C3B Ru2B C5B 64.8(2)
C4B Ru2B C2B 64.66(19)
C3B Ru2B C2B 38.77(18)
C5B Ru2B C2B 65.11(18)
C4B Ru2B C9B 98.1(2)
C3B Ru2B C9B 110.8(3)
C5B Ru2B C9B 119.2(2)
C2B Ru2B C9B 147.5(3)
C4B Ru2B C8B 112.8(2)
C3B Ru2B C8B 99.9(3)
C5B Ru2B C8B 148.9(2)
C2B Ru2B C8B 120.6(2)
C9B Ru2B C8B 38.2(3)
C4B Ru2B C1B 64.80(17)
C3B Ru2B C1B 65.04(18)
C5B Ru2B C1B 38.91(16)
C2B Ru2B C1B 38.99(16)
C9B Ru2B C1B 158.1(2)
C8B Ru2B C1B 159.5(2)
C4B Ru2B C10B 117.6(3)
C3B Ru2B C10B 145.8(3)
C5B Ru2B C10B 113.4(2)
C2B Ru2B C10B 174.9(3)
C9B Ru2B C10B 37.6(3)
C8B Ru2B C10B 63.3(3)
C1B Ru2B C10B 136.8(2)
C4B Ru2B C7B 150.3(2)
C3B Ru2B C7B 124.0(3)
C5B Ru2B C7B 170.7(2)
C2B Ru2B C7B 118.8(2)
C9B Ru2B C7B 62.7(3)
C8B Ru2B C7B 38.1(3)
C1B Ru2B C7B 138.5(2)
C10B Ru2B C7B 61.8(3)
C4B Ru2B C6B 154.5(3)
C3B Ru2B C6B 160.9(2)
C5B Ru2B C6B 134.3(2)
C2B Ru2B C6B 140.3(2)
C9B Ru2B C6B 62.8(3)
C8B Ru2B C6B 63.5(3)
C1B Ru2B C6B 128.0(2)
C10B Ru2B C6B 37.1(3)
C7B Ru2B C6B 37.0(3)
C4B Ru2B Ru1B 102.01(14)
C3B Ru2B Ru1B 102.07(14)
C5B Ru2B Ru1B 66.92(12)
C2B Ru2B Ru1B 66.64(12)
C9B Ru2B Ru1B 145.8(2)
C8B Ru2B Ru1B 144.09(19)
C1B Ru2B Ru1B 39.43(11)
C10B Ru2B Ru1B 108.3(2)
C7B Ru2B Ru1B 106.12(18)
C6B Ru2B Ru1B 88.67(18)
C11B P1B C17B 108.6(2)
C11B P1B C13B 100.2(2)
C17B P1B C13B 109.3(2)
C11B P1B Ru1B 103.64(16)
C17B P1B Ru1B 117.70(16)
C13B P1B Ru1B 115.50(15)
C12B P2B C25B 107.8(2)
C12B P2B C21B 100.5(2)
C25B P2B C21B 109.3(2)
C12B P2B Ru1B 102.93(16)
C25B P2B Ru1B 117.61(16)
C21B P2B Ru1B 116.55(15)
C5B C1B C2B 106.2(4)
C5B C1B Ru1B 121.7(3)
C2B C1B Ru1B 120.9(3)
C5B C1B Ru2B 69.0(2)
C2B C1B Ru2B 69.2(3)
Ru1B C1B Ru2B 96.34(17)
C3B C2B C1B 108.2(4)
C3B C2B C12B 130.5(4)
C1B C2B C12B 121.3(4)
C3B C2B Ru2B 70.3(3)
C1B C2B Ru2B 71.8(3)
C12B C2B Ru2B 121.6(3)
C4B C3B C2B 108.3(4)
C4B C3B Ru2B 70.8(3)
C2B C3B Ru2B 70.9(3)
C4B C3B H3BA 125.8
C2B C3B H3BA 125.8
Ru2B C3B H3BA 125.8
C3B C4B C5B 108.8(4)
C3B C4B Ru2B 70.9(3)
C5B C4B Ru2B 70.8(3)
C3B C4B H4BA 125.6
C5B C4B H4BA 125.6
Ru2B C4B H4BA 125.6
C4B C5B C1B 108.5(4)
C4B C5B C11B 129.9(4)
C1B C5B C11B 121.4(4)
C4B C5B Ru2B 70.7(3)
C1B C5B Ru2B 72.1(3)
C11B C5B Ru2B 119.1(3)
C10B C6B C7B 107.2(7)
C10B C6B Ru2B 70.5(4)
C7B C6B Ru2B 70.8(4)
C10B C6B H6BA 126.4
C7B C6B H6BA 126.4
Ru2B C6B H6BA 126.4
C6B C7B C8B 109.4(7)
C6B C7B Ru2B 72.2(3)
C8B C7B Ru2B 69.7(3)
C6B C7B H7BA 125.3
C8B C7B H7BA 125.3
Ru2B C7B H7BA 125.3
C9B C8B C7B 105.8(7)
C9B C8B Ru2B 70.3(3)
C7B C8B Ru2B 72.1(3)
C9B C8B H8BA 127.0
C7B C8B H8BA 127.0
Ru2B C8B H8BA 127.0
C10B C9B C8B 108.9(7)
C10B C9B Ru2B 72.7(4)
C8B C9B Ru2B 71.5(3)
C10B C9B H9BA 125.5
C8B C9B H9BA 125.5
Ru2B C9B H9BA 125.5
C9B C10B C6B 108.8(7)
C9B C10B Ru2B 69.7(4)
C6B C10B Ru2B 72.5(4)
C9B C10B H10B 125.6
C6B C10B H10B 125.6
Ru2B C10B H10B 125.6
C5B C11B P1B 106.0(3)
C5B C11B H11C 110.5
P1B C11B H11C 110.5
C5B C11B H11D 110.5
P1B C11B H11D 110.5
H11C C11B H11D 108.7
C2B C12B P2B 107.0(3)
C2B C12B H12C 110.3
P2B C12B H12C 110.3
C2B C12B H12D 110.3
P2B C12B H12D 110.3
H12C C12B H12D 108.6
C16B C13B C14B 109.3(4)
C16B C13B C15B 108.1(4)
C14B C13B C15B 106.1(4)
C16B C13B P1B 111.8(4)
C14B C13B P1B 108.3(3)
C15B C13B P1B 113.1(3)
C13B C14B H14D 109.5
C13B C14B H14E 109.5
H14D C14B H14E 109.5
C13B C14B H14F 109.5
H14D C14B H14F 109.5
H14E C14B H14F 109.5
C13B C15B H15D 109.5
C13B C15B H15E 109.5
H15D C15B H15E 109.5
C13B C15B H15F 109.5
H15D C15B H15F 109.5
H15E C15B H15F 109.5
C13B C16B H16D 109.5
C13B C16B H16E 109.5
H16D C16B H16E 109.5
C13B C16B H16F 109.5
H16D C16B H16F 109.5
H16E C16B H16F 109.5
C18B C17B C20B 108.6(5)
C18B C17B C19B 108.1(5)
C20B C17B C19B 108.7(5)
C18B C17B P1B 107.5(4)
C20B C17B P1B 109.0(4)
C19B C17B P1B 114.8(4)
C17B C18B H18D 109.5
C17B C18B H18E 109.5
H18D C18B H18E 109.5
C17B C18B H18F 109.5
H18D C18B H18F 109.5
H18E C18B H18F 109.5
C17B C19B H19D 109.5
C17B C19B H19E 109.5
H19D C19B H19E 109.5
C17B C19B H19F 109.5
H19D C19B H19F 109.5
H19E C19B H19F 109.5
C17B C20B H20D 109.5
C17B C20B H20E 109.5
H20D C20B H20E 109.5
C17B C20B H20F 109.5
H20D C20B H20F 109.5
H20E C20B H20F 109.5
C23B C21B C22B 106.4(4)
C23B C21B C24B 109.0(4)
C22B C21B C24B 108.8(4)
C23B C21B P2B 113.8(3)
C22B C21B P2B 108.1(3)
C24B C21B P2B 110.6(3)
C21B C22B H22D 109.5
C21B C22B H22E 109.5
H22D C22B H22E 109.5
C21B C22B H22F 109.5
H22D C22B H22F 109.5
H22E C22B H22F 109.5
C21B C23B H23D 109.5
C21B C23B H23E 109.5
H23D C23B H23E 109.5
C21B C23B H23F 109.5
H23D C23B H23F 109.5
H23E C23B H23F 109.5
C21B C24B H24D 109.5
C21B C24B H24E 109.5
H24D C24B H24E 109.5
C21B C24B H24F 109.5
H24D C24B H24F 109.5
H24E C24B H24F 109.5
C28B C25B C26B 108.3(4)
C28B C25B C27B 108.8(4)
C26B C25B C27B 108.5(4)
C28B C25B P2B 109.8(3)
C26B C25B P2B 107.0(3)
C27B C25B P2B 114.1(3)
C25B C26B H26D 109.5
C25B C26B H26E 109.5
H26D C26B H26E 109.5
C25B C26B H26F 109.5
H26D C26B H26F 109.5
H26E C26B H26F 109.5
C25B C27B H27D 109.5
C25B C27B H27E 109.5
H27D C27B H27E 109.5
C25B C27B H27F 109.5
H27D C27B H27F 109.5
H27E C27B H27F 109.5
C25B C28B H28D 109.5
C25B C28B H28E 109.5
H28D C28B H28E 109.5
C25B C28B H28F 109.5
H28D C28B H28F 109.5
H28E C28B H28F 109.5
O1B C29B Ru1B 179.8(6)
O2B C30B Ru1B 173.5(6)
C39A B1A C55A 111.0(3)
C39A B1A C31A 105.5(3)
C55A B1A C31A 112.9(3)
C39A B1A C47A 111.8(3)
C55A B1A C47A 103.8(3)
C31A B1A C47A 112.0(3)
C32A C31A C36A 115.4(4)
C32A C31A B1A 122.6(3)
C36A C31A B1A 122.0(3)
C33A C32A C31A 122.7(4)
C33A C32A H32A 118.6
C31A C32A H32A 118.6
C32A C33A C34A 120.5(4)
C32A C33A C37A 117.9(4)
C34A C33A C37A 121.5(4)
C35A C34A C33A 117.8(4)
C35A C34A H34A 121.1
C33A C34A H34A 121.1
C34A C35A C36A 121.3(4)
C34A C35A C38A 121.3(4)
C36A C35A C38A 117.3(4)
C35A C36A C31A 122.0(4)
C35A C36A H36A 119.0
C31A C36A H36A 119.0
F1A C37A F3A 108.0(4)
F1A C37A F2A 106.0(4)
F3A C37A F2A 105.6(4)
F1A C37A C33A 112.7(4)
F3A C37A C33A 113.1(4)
F2A C37A C33A 111.1(3)
F4A C38A F5A 107.7(3)
F4A C38A F6A 105.5(4)
F5A C38A F6A 105.8(3)
F4A C38A C35A 112.7(4)
F5A C38A C35A 112.9(4)
F6A C38A C35A 111.7(3)
C40A C39A C44A 115.1(4)
C40A C39A B1A 122.5(3)
C44A C39A B1A 122.3(3)
C41A C40A C39A 122.5(4)
C41A C40A H40A 118.8
C39A C40A H40A 118.8
C40A C41A C42A 121.2(4)
C40A C41A C45A 118.5(4)
C42A C41A C45A 120.2(4)
C41A C42A C43A 117.6(4)
C41A C42A H42A 121.2
C43A C42A H42A 121.2
C44A C43A C42A 121.1(4)
C44A C43A C46A 118.0(4)
C42A C43A C46A 120.8(4)
C43A C44A C39A 122.3(4)
C43A C44A H44A 118.8
C39A C44A H44A 118.8
F8A C45A F7A 109.1(5)
F8A C45A F9A 104.9(5)
F7A C45A F9A 103.9(4)
F8A C45A C41A 113.3(4)
F7A C45A C41A 112.5(4)
F9A C45A C41A 112.4(4)
F10A C46A F12A 104.7(5)
F10A C46A F11A 109.6(5)
F12A C46A F11A 105.2(4)
F10A C46A C43A 112.1(4)
F12A C46A C43A 112.8(4)
F11A C46A C43A 112.1(4)
C52A C47A C48A 115.9(4)
C52A C47A B1A 123.1(4)
C48A C47A B1A 120.8(3)
C47A C48A C49A 122.0(4)
C47A C48A H48A 119.0
C49A C48A H48A 119.0
C50A C49A C48A 120.5(4)
C50A C49A C53A 121.3(4)
C48A C49A C53A 118.1(4)
C51A C50A C49A 117.9(4)
C51A C50A H50A 121.0
C49A C50A H50A 121.0
C50A C51A C52A 121.1(4)
C50A C51A C54A 119.5(4)
C52A C51A C54A 119.4(4)
C51A C52A C47A 122.4(4)
C51A C52A H52A 118.8
C47A C52A H52A 118.8
F13A C53A F14A 106.8(4)
F13A C53A F15A 106.2(3)
F14A C53A F15A 106.2(4)
F13A C53A C49A 113.1(4)
F14A C53A C49A 112.6(4)
F15A C53A C49A 111.5(4)
F16A C54A F18A 110.1(5)
F16A C54A F17A 104.3(5)
F18A C54A F17A 102.3(4)
F16A C54A C51A 114.0(4)
F18A C54A C51A 112.9(4)
F17A C54A C51A 112.2(4)
C56A C55A C60A 115.9(4)
C56A C55A B1A 124.1(3)
C60A C55A B1A 119.9(3)
C55A C56A C57A 121.9(4)
C55A C56A H56A 119.0
C57A C56A H56A 119.0
C58A C57A C56A 121.5(4)
C58A C57A C61A 119.8(4)
C56A C57A C61A 118.7(4)
C57A C58A C59A 117.5(4)
C57A C58A H58A 121.3
C59A C58A H58A 121.3
C60A C59A C58A 120.9(4)
C60A C59A C62A 118.8(4)
C58A C59A C62A 120.2(4)
C59A C60A C55A 122.3(4)
C59A C60A H60A 118.8
C55A C60A H60A 118.8
F19' C61A F19A 126.8(6)
F19' C61A F20' 114.0(9)
F19A C61A F20' 64.0(7)
F19' C61A F20A 32.7(6)
F19A C61A F20A 106.2(6)
F20' C61A F20A 132.8(6)
F19' C61A F21A 72.1(7)
F19A C61A F21A 106.9(5)
F20' C61A F21A 47.8(6)
F20A C61A F21A 102.3(6)
F19' C61A F21' 103.2(7)
F19A C61A F21' 41.0(5)
F20' C61A F21' 104.0(8)
F20A C61A F21' 72.6(6)
F21A C61A F21' 137.1(5)
F19' C61A C57A 112.4(6)
F19A C61A C57A 116.4(4)
F20' C61A C57A 113.1(5)
F20A C61A C57A 112.1(4)
F21A C61A C57A 111.8(4)
F21' C61A C57A 109.2(5)
F22A C62A F24A 106.1(4)
F22A C62A F23A 106.1(4)
F24A C62A F23A 105.5(4)
F22A C62A C59A 113.3(4)
F24A C62A C59A 112.5(4)
F23A C62A C59A 112.7(4)
C31B B1B C47B 110.7(3)
C31B B1B C39B 111.4(3)
C47B B1B C39B 104.6(3)
C31B B1B C55B 104.0(3)
C47B B1B C55B 113.6(3)
C39B B1B C55B 112.7(3)
C36B C31B C32B 115.7(4)
C36B C31B B1B 121.4(4)
C32B C31B B1B 122.5(3)
C33B C32B C31B 122.2(4)
C33B C32B H32B 118.9
C31B C32B H32B 118.9
C34B C33B C32B 121.2(4)
C34B C33B C37B 120.6(4)
C32B C33B C37B 118.2(4)
C33B C34B C35B 117.9(4)
C33B C34B H34B 121.0
C35B C34B H34B 121.0
C34B C35B C36B 120.9(4)
C34B C35B C38B 120.8(4)
C36B C35B C38B 118.3(4)
C35B C36B C31B 122.0(4)
C35B C36B H36B 119.0
C31B C36B H36B 119.0
F1B C37B F3B 108.2(4)
F1B C37B F2B 103.8(4)
F3B C37B F2B 104.9(4)
F1B C37B C33B 112.7(4)
F3B C37B C33B 113.9(4)
F2B C37B C33B 112.6(4)
F6B C38B F5B 106.9(4)
F6B C38B F4B 106.7(4)
F5B C38B F4B 104.8(4)
F6B C38B C35B 113.5(4)
F5B C38B C35B 112.1(4)
F4B C38B C35B 112.3(4)
C40B C39B C44B 115.7(4)
C40B C39B B1B 122.5(4)
C44B C39B B1B 121.6(4)
C41B C40B C39B 121.9(4)
C41B C40B H40B 119.1
C39B C40B H40B 119.1
C42B C41B C40B 121.4(4)
C42B C41B C45B 119.6(4)
C40B C41B C45B 119.0(4)
C41B C42B C43B 117.6(4)
C41B C42B H42B 121.2
C43B C42B H42B 121.2
C44B C43B C42B 120.7(4)
C44B C43B C46B 119.0(4)
C42B C43B C46B 120.3(4)
C43B C44B C39B 122.4(4)
C43B C44B H44B 118.8
C39B C44B H44B 118.8
F7" C45B F8" 110.0(12)
F7" C45B F7B 105.0(9)
F8" C45B F7B 77.4(9)
F7" C45B F9" 68.1(9)
F8" C45B F9" 113.4(9)
F7B C45B F9" 45.0(5)
F7" C45B F9B 109.6(10)
F8" C45B F9B 22.9(7)
F7B C45B F9B 99.5(6)
F9" C45B F9B 135.6(7)
F7" C45B F8B 20.1(8)
F8" C45B F8B 105.0(8)
F7B C45B F8B 123.7(6)
F9" C45B F8B 88.0(7)
F9B C45B F8B 97.3(5)
F7" C45B C41B 118.3(10)
F8" C45B C41B 124.0(8)
F7B C45B C41B 113.3(5)
F9" C45B C41B 109.6(5)
F9B C45B C41B 109.4(5)
F8B C45B C41B 110.5(5)
F10B C46B F12B 106.7(4)
F10B C46B F11B 106.2(4)
F12B C46B F11B 106.2(4)
F10B C46B C43B 113.2(4)
F12B C46B C43B 112.5(4)
F11B C46B C43B 111.5(4)
C48B C47B C52B 115.8(4)
C48B C47B B1B 120.5(4)
C52B C47B B1B 123.5(4)
C47B C48B C49B 123.3(4)
C47B C48B H48B 118.4
C49B C48B H48B 118.4
C48B C49B C50B 119.9(4)
C48B C49B C53B 119.1(4)
C50B C49B C53B 121.0(4)
C51B C50B C49B 118.1(4)
C51B C50B H50B 121.0
C49B C50B H50B 121.0
C50B C51B C52B 121.6(4)
C50B C51B C54B 120.4(4)
C52B C51B C54B 118.0(4)
C51B C52B C47B 121.2(4)
C51B C52B H52B 119.4
C47B C52B H52B 119.4
F13B C53B F15B 106.4(4)
F13B C53B F14B 107.0(4)
F15B C53B F14B 106.1(4)
F13B C53B C49B 112.6(4)
F15B C53B C49B 113.1(4)
F14B C53B C49B 111.2(4)
F17" C54B F16" 110.9(14)
F17" C54B F16B 63.9(11)
F16" C54B F16B 124.7(11)
F17" C54B F17B 127.8(8)
F16" C54B F17B 26.1(12)
F16B C54B F17B 110.5(6)
F17" C54B F18B 42.8(10)
F16" C54B F18B 78.0(12)
F16B C54B F18B 104.9(5)
F17B C54B F18B 103.0(5)
F17" C54B F18" 104.4(12)
F16" C54B F18" 99.4(13)
F16B C54B F18" 42.5(6)
F17B C54B F18" 76.0(8)
F18B C54B F18" 138.1(7)
F17" C54B C51B 116.3(8)
F16" C54B C51B 115.3(9)
F16B C54B C51B 114.8(4)
F17B C54B C51B 112.4(4)
F18B C54B C51B 110.3(4)
F18" C54B C51B 108.4(6)
C60B C55B C56B 114.7(4)
C60B C55B B1B 121.7(4)
C56B C55B B1B 123.4(4)
C57B C56B C55B 122.9(4)
C57B C56B H56B 118.5
C55B C56B H56B 118.5
C56B C57B C58B 121.2(4)
C56B C57B C61B 121.4(4)
C58B C57B C61B 117.3(4)
C59B C58B C57B 117.2(4)
C59B C58B H58B 121.4
C57B C58B H58B 121.4
C58B C59B C60B 121.2(4)
C58B C59B C62B 120.7(4)
C60B C59B C62B 118.1(4)
C59B C60B C55B 122.6(4)
C59B C60B H60B 118.7
C55B C60B H60B 118.7
F20B C61B F21B 109.5(5)
F20B C61B F19B 105.2(5)
F21B C61B F19B 103.7(4)
F20B C61B C57B 112.9(4)
F21B C61B C57B 112.6(4)
F19B C61B C57B 112.3(4)
F22B C62B F23B 107.5(4)
F22B C62B F24B 106.3(4)
F23B C62B F24B 105.1(4)
F22B C62B C59B 113.7(4)
F23B C62B C59B 112.4(4)
F24B C62B C59B 111.2(4)
C45B F7" F9" 63.4(9)
C45B F9" F7" 48.6(10)

loop_
_geom_bond_atom_site_label_1
_geom_bond_atom_site_label_2
_geom_bond_distance
Ru1A C29A 1.862(4)
Ru1A C30A 1.893(5)
Ru1A C1A 2.009(4)
Ru1A P1A 2.4338(11)
Ru1A P2A 2.4424(11)
Ru1A Ru2A 3.1092(5)
Ru2A C5A 2.161(4)
Ru2A C3A 2.161(4)
Ru2A C4A 2.163(4)
Ru2A C9A 2.173(5)
Ru2A C2A 2.174(4)
Ru2A C8A 2.184(5)
Ru2A C1A 2.194(4)
Ru2A C10A 2.215(5)
Ru2A C7A 2.228(5)
Ru2A C6A 2.237(5)
P1A C11A 1.863(4)
P1A C17A 1.883(5)
P1A C13A 1.895(5)
P2A C12A 1.864(4)
P2A C25A 1.885(4)
P2A C21A 1.890(5)
O1A C29A 1.140(5)
O2A C30A 1.151(6)
C1A C5A 1.451(5)
C1A C2A 1.454(6)
C2A C3A 1.419(6)
C2A C12A 1.493(6)
C3A C4A 1.444(6)
C3A H3AA 1.0000
C4A C5A 1.422(6)
C4A H4AA 1.0000
C5A C11A 1.503(6)
C6A C10A 1.414(9)
C6A C7A 1.420(9)
C6A H6AA 1.0000
C7A C8A 1.418(8)
C7A H7AA 1.0000
C8A C9A 1.419(9)
C8A H8AA 1.0000
C9A C10A 1.397(9)
C9A H9AA 1.0000
C10A H10A 1.0000
C11A H11A 0.9900
C11A H11B 0.9900
C12A H12A 0.9900
C12A H12B 0.9900
C13A C16A 1.528(7)
C13A C14A 1.531(7)
C13A C15A 1.543(7)
C14A H14A 0.9800
C14A H14B 0.9800
C14A H14C 0.9800
C15A H15A 0.9800
C15A H15B 0.9800
C15A H15C 0.9800
C16A H16A 0.9800
C16A H16B 0.9800
C16A H16C 0.9800
C17A C18A 1.529(8)
C17A C19A 1.534(7)
C17A C20A 1.544(6)
C18A H18A 0.9800
C18A H18B 0.9800
C18A H18C 0.9800
C19A H19A 0.9800
C19A H19B 0.9800
C19A H19C 0.9800
C20A H20A 0.9800
C20A H20B 0.9800
C20A H20C 0.9800
C21A C24A 1.536(6)
C21A C22A 1.538(6)
C21A C23A 1.550(6)
C22A H22A 0.9800
C22A H22B 0.9800
C22A H22C 0.9800
C23A H23A 0.9800
C23A H23B 0.9800
C23A H23C 0.9800
C24A H24A 0.9800
C24A H24B 0.9800
C24A H24C 0.9800
C25A C26A 1.528(7)
C25A C28A 1.529(6)
C25A C27A 1.534(6)
C26A H26A 0.9800
C26A H26B 0.9800
C26A H26C 0.9800
C27A H27A 0.9800
C27A H27B 0.9800
C27A H27C 0.9800
C28A H28A 0.9800
C28A H28B 0.9800
C28A H28C 0.9800
Ru1B C29B 1.828(5)
Ru1B C30B 1.909(5)
Ru1B C1B 2.005(4)
Ru1B P1B 2.4337(12)
Ru1B P2B 2.4428(11)
Ru1B Ru2B 3.1384(6)
Ru2B C4B 2.159(5)
Ru2B C3B 2.160(5)
Ru2B C5B 2.161(5)
Ru2B C2B 2.169(5)
Ru2B C9B 2.169(6)
Ru2B C8B 2.184(6)
Ru2B C1B 2.203(4)
Ru2B C10B 2.207(6)
Ru2B C7B 2.216(6)
Ru2B C6B 2.234(6)
P1B C11B 1.873(5)
P1B C17B 1.876(5)
P1B C13B 1.900(5)
P2B C12B 1.874(5)
P2B C25B 1.876(5)
P2B C21B 1.893(5)
O1B C29B 1.152(6)
O2B C30B 1.140(6)
C1B C5B 1.454(6)
C1B C2B 1.459(6)
C2B C3B 1.437(7)
C2B C12B 1.501(7)
C3B C4B 1.419(8)
C3B H3BA 1.0000
C4B C5B 1.426(7)
C4B H4BA 1.0000
C5B C11B 1.505(7)
C6B C10B 1.412(10)
C6B C7B 1.412(10)
C6B H6BA 1.0000
C7B C8B 1.438(10)
C7B H7BA 1.0000
C8B C9B 1.424(10)
C8B H8BA 1.0000
C9B C10B 1.409(11)
C9B H9BA 1.0000
C10B H10B 1.0000
C11B H11C 0.9900
C11B H11D 0.9900
C12B H12C 0.9900
C12B H12D 0.9900
C13B C16B 1.525(7)
C13B C14B 1.539(7)
C13B C15B 1.545(6)
C14B H14D 0.9800
C14B H14E 0.9800
C14B H14F 0.9800
C15B H15D 0.9800
C15B H15E 0.9800
C15B H15F 0.9800
C16B H16D 0.9800
C16B H16E 0.9800
C16B H16F 0.9800
C17B C18B 1.525(8)
C17B C20B 1.534(8)
C17B C19B 1.542(7)
C18B H18D 0.9800
C18B H18E 0.9800
C18B H18F 0.9800
C19B H19D 0.9800
C19B H19E 0.9800
C19B H19F 0.9800
C20B H20D 0.9800
C20B H20E 0.9800
C20B H20F 0.9800
C21B C23B 1.534(7)
C21B C22B 1.540(6)
C21B C24B 1.549(7)
C22B H22D 0.9800
C22B H22E 0.9800
C22B H22F 0.9800
C23B H23D 0.9800
C23B H23E 0.9800
C23B H23F 0.9800
C24B H24D 0.9800
C24B H24E 0.9800
C24B H24F 0.9800
C25B C28B 1.524(7)
C25B C26B 1.529(7)
C25B C27B 1.543(7)
C26B H26D 0.9800
C26B H26E 0.9800
C26B H26F 0.9800
C27B H27D 0.9800
C27B H27E 0.9800
C27B H27F 0.9800
C28B H28D 0.9800
C28B H28E 0.9800
C28B H28F 0.9800
B1A C39A 1.624(6)
B1A C55A 1.635(6)
B1A C31A 1.639(6)
B1A C47A 1.643(6)
C31A C32A 1.399(5)
C31A C36A 1.401(5)
C32A C33A 1.391(6)
C32A H32A 0.9500
C33A C34A 1.392(6)
C33A C37A 1.498(6)
C34A C35A 1.379(6)
C34A H34A 0.9500
C35A C36A 1.395(6)
C35A C38A 1.502(6)
C36A H36A 0.9500
C37A F1A 1.331(5)
C37A F3A 1.335(5)
C37A F2A 1.345(5)
C38A F4A 1.334(5)
C38A F5A 1.335(5)
C38A F6A 1.346(5)
C39A C40A 1.405(5)
C39A C44A 1.408(5)
C40A C41A 1.385(6)
C40A H40A 0.9500
C41A C42A 1.386(6)
C41A C45A 1.497(6)
C42A C43A 1.388(6)
C42A H42A 0.9500
C43A C44A 1.387(6)
C43A C46A 1.497(6)
C44A H44A 0.9500
C45A F8A 1.306(6)
C45A F7A 1.317(6)
C45A F9A 1.325(6)
C46A F10A 1.321(7)
C46A F12A 1.325(6)
C46A F11A 1.345(7)
C47A C52A 1.394(5)
C47A C48A 1.399(6)
C48A C49A 1.403(6)
C48A H48A 0.9500
C49A C50A 1.388(6)
C49A C53A 1.490(6)
C50A C51A 1.386(6)
C50A H50A 0.9500
C51A C52A 1.387(6)
C51A C54A 1.500(6)
C52A H52A 0.9500
C53A F13A 1.339(5)
C53A F14A 1.340(5)
C53A F15A 1.345(5)
C54A F16A 1.289(6)
C54A F18A 1.317(6)
C54A F17A 1.321(6)
C55A C56A 1.393(6)
C55A C60A 1.406(5)
C56A C57A 1.394(6)
C56A H56A 0.9500
C57A C58A 1.387(6)
C57A C61A 1.507(6)
C58A C59A 1.392(6)
C58A H58A 0.9500
C59A C60A 1.388(6)
C59A C62A 1.492(6)
C60A H60A 0.9500
C61A F19' 1.253(11)
C61A F19A 1.260(7)
C61A F20' 1.279(9)
C61A F20A 1.334(8)
C61A F21A 1.367(7)
C61A F21' 1.392(10)
C62A F22A 1.309(5)
C62A F24A 1.314(6)
C62A F23A 1.321(5)
B1B C31B 1.635(6)
B1B C47B 1.641(6)
B1B C39B 1.642(6)
B1B C55B 1.645(7)
C31B C36B 1.402(5)
C31B C32B 1.403(6)
C32B C33B 1.388(6)
C32B H32B 0.9500
C33B C34B 1.382(6)
C33B C37B 1.499(6)
C34B C35B 1.388(6)
C34B H34B 0.9500
C35B C36B 1.395(6)
C35B C38B 1.493(6)
C36B H36B 0.9500
C37B F1B 1.327(5)
C37B F3B 1.329(5)
C37B F2B 1.364(6)
C38B F6B 1.332(5)
C38B F5B 1.334(6)
C38B F4B 1.344(5)
C39B C40B 1.401(6)
C39B C44B 1.403(6)
C40B C41B 1.388(6)
C40B H40B 0.9500
C41B C42B 1.387(7)
C41B C45B 1.491(7)
C42B C43B 1.395(6)
C42B H42B 0.9500
C43B C44B 1.386(6)
C43B C46B 1.494(6)
C44B H44B 0.9500
C45B F7" 1.16(2)
C45B F8" 1.167(15)
C45B F7B 1.348(8)
C45B F9" 1.382(13)
C45B F9B 1.403(8)
C45B F8B 1.423(8)
C46B F10B 1.337(5)
C46B F12B 1.338(5)
C46B F11B 1.342(5)
C47B C48B 1.390(6)
C47B C52B 1.411(6)
C48B C49B 1.391(6)
C48B H48B 0.9500
C49B C50B 1.394(6)
C49B C53B 1.493(7)
C50B C51B 1.385(7)
C50B H50B 0.9500
C51B C52B 1.390(6)
C51B C54B 1.504(6)
C52B H52B 0.9500
C53B F13B 1.334(6)
C53B F15B 1.335(5)
C53B F14B 1.337(5)
C54B F17" 1.222(14)
C54B F16" 1.27(2)
C54B F16B 1.274(7)
C54B F17B 1.320(8)
C54B F18B 1.376(7)
C54B F18" 1.402(16)
C55B C60B 1.398(6)
C55B C56B 1.408(6)
C56B C57B 1.377(7)
C56B H56B 0.9500
C57B C58B 1.390(6)
C57B C61B 1.504(6)
C58B C59B 1.388(6)
C58B H58B 0.9500
C59B C60B 1.390(6)
C59B C62B 1.499(6)
C60B H60B 0.9500
C61B F20B 1.291(6)
C61B F21B 1.328(6)
C61B F19B 1.347(7)
C62B F22B 1.325(5)
C62B F23B 1.333(5)
C62B F24B 1.354(5)
F7" F9" 1.434(18)
